data_7014770
loop_
_publ_author_name
'Malaestean, Iurii L.'
'Speldrich, Manfred'
'Ellern, Arkady'
'Baca, Svetlana G.'
'K\"ogerler, Paul'

_publ_section_title
;
 Heterometal expansion of oxozirconium carboxylate clusters.
;
_journal_issue 2
_journal_name_full 'Dalton transactions (Cambridge, England : 2003)'
_journal_page_first 331
_journal_page_last 333
_journal_paper_doi 10.1039/c0dt01136c
_journal_volume 40
_journal_year 2011
_chemical_formula_sum 'C120 H216 N8 Ni6 O54 Zr6'
_chemical_formula_weight 3534.59
_chemical_name_systematic
;

?

;
_space_group_IT_number 2
_symmetry_cell_setting triclinic
_symmetry_space_group_name_Hall '-P 1'
_symmetry_space_group_name_H-M 'P -1'
_atom_sites_solution_hydrogens geom
_atom_sites_solution_primary direct
_atom_sites_solution_secondary difmap
_audit_creation_method SHELXL-97
_cell_angle_alpha 83.3430(10)
_cell_angle_beta 75.1430(10)
_cell_angle_gamma 76.4500(10)
_cell_formula_units_Z 2
_cell_length_a 15.2692(7)
_cell_length_b 17.9070(8)
_cell_length_c 28.7434(12)
_cell_measurement_reflns_used 9032
_cell_measurement_temperature 143(2)
_cell_measurement_theta_max 29.24
_cell_measurement_theta_min 2.39
_cell_volume 7371.9(6)
_computing_cell_refinement 'Bruker SAINT'
_computing_data_collection 'Bruker APEX2'
_computing_data_reduction 'Bruker SAINT'
_computing_molecular_graphics 'Bruker SHELXTL'
_computing_publication_material 'Bruker SHELXTL'
_computing_structure_refinement 'SHELXL-97 (Sheldrick, 1997)'
_computing_structure_solution 'SHELXS-97 (Sheldrick, 1990)'
_diffrn_ambient_temperature 143(2)
_diffrn_measured_fraction_theta_full 0.994
_diffrn_measured_fraction_theta_max 0.994
_diffrn_measurement_device_type 'Bruker APEX-II CCD'
_diffrn_measurement_method '\f and \w scans'
_diffrn_radiation_monochromator graphite
_diffrn_radiation_source 'fine-focus sealed tube'
_diffrn_radiation_type MoK\a
_diffrn_radiation_wavelength 0.71073
_diffrn_reflns_av_R_equivalents 0.0313
_diffrn_reflns_av_sigmaI/netI 0.0458
_diffrn_reflns_limit_h_max 18
_diffrn_reflns_limit_h_min -18
_diffrn_reflns_limit_k_max 21
_diffrn_reflns_limit_k_min -21
_diffrn_reflns_limit_l_max 34
_diffrn_reflns_limit_l_min -34
_diffrn_reflns_number 58657
_diffrn_reflns_theta_full 25.00
_diffrn_reflns_theta_max 25.00
_diffrn_reflns_theta_min 1.42
_diffrn_standards_number 0
_exptl_absorpt_coefficient_mu 1.239
_exptl_absorpt_correction_T_max 0.8360
_exptl_absorpt_correction_T_min 0.7000
_exptl_absorpt_correction_type multi-scan
_exptl_absorpt_process_details sadabs
_exptl_crystal_colour colourless
_exptl_crystal_density_diffrn 1.592
_exptl_crystal_density_method 'not measured'
_exptl_crystal_description block
_exptl_crystal_F_000 3664
_exptl_crystal_size_max 0.31
_exptl_crystal_size_mid 0.15
_exptl_crystal_size_min 0.15
_refine_diff_density_max 1.804
_refine_diff_density_min -0.819
_refine_diff_density_rms 0.107
_refine_ls_extinction_method none
_refine_ls_goodness_of_fit_ref 1.040
_refine_ls_hydrogen_treatment constr
_refine_ls_matrix_type full
_refine_ls_number_parameters 1748
_refine_ls_number_reflns 25822
_refine_ls_number_restraints 0
_refine_ls_restrained_S_all 1.040
_refine_ls_R_factor_all 0.0529
_refine_ls_R_factor_gt 0.0363
_refine_ls_shift/su_max 0.001
_refine_ls_shift/su_mean 0.000
_refine_ls_structure_factor_coef Fsqd
_refine_ls_weighting_details 'calc w=1/[\s^2^(Fo^2^)+(0.0471P)^2^+13.3694P] where P=(Fo^2^+2Fc^2^)/3'
_refine_ls_weighting_scheme calc
_refine_ls_wR_factor_gt 0.0903
_refine_ls_wR_factor_ref 0.1049
_reflns_number_gt 20387
_reflns_number_total 25822
_reflns_threshold_expression >2sigma(I)
_cod_data_source_file C0DT01136C.TXT
_cod_data_source_block ym433a
_cod_depositor_comments
;
The following automatic conversions were performed:
'_symmetry_cell_setting' value 'Triclinic' changed to 'triclinic'
according to '/home/saulius/struct/CIF-dictionaries/cif_core.dic'
dictionary named 'cif_core.dic' version 2.4.1 from 2010-06-29.

Automatic conversion script
Id: cif_fix_enum 1555 2011-01-17 13:19:09Z saulius 
;
_cod_original_sg_symbol_H-M P-1
_cod_database_code 7014770

loop_
_symmetry_equiv_pos_as_xyz
'x, y, z'
'-x, -y, -z'

loop_
_atom_site_label
_atom_site_type_symbol
_atom_site_fract_x
_atom_site_fract_y
_atom_site_fract_z
_atom_site_U_iso_or_equiv
_atom_site_adp_type
_atom_site_occupancy
_atom_site_symmetry_multiplicity
_atom_site_calc_flag
_atom_site_refinement_flags
_atom_site_disorder_assembly
_atom_site_disorder_group
Zr1 Zr 0.39371(2) 0.25042(2) 0.182425(13) 0.01337(8) Uani 1 1 d . . .
Zr2 Zr 0.16763(2) 0.30151(2) 0.334771(13) 0.01429(9) Uani 1 1 d . . .
Zr3 Zr 0.20274(2) 0.38987(2) 0.219929(13) 0.01420(9) Uani 1 1 d . . .
Zr4 Zr 0.37928(2) 0.34687(2) 0.281248(13) 0.01426(9) Uani 1 1 d . . .
Zr5 Zr 0.36198(2) 0.16050(2) 0.296068(13) 0.01362(8) Uani 1 1 d . . .
Zr6 Zr 0.18154(2) 0.20355(2) 0.238338(13) 0.01419(9) Uani 1 1 d . . .
Ni1 Ni 0.20987(3) 0.25374(3) 0.125765(18) 0.01683(11) Uani 1 1 d . . .
Ni2 Ni 0.58029(3) 0.18731(3) 0.220805(18) 0.01731(11) Uani 1 1 d . . .
Ni3 Ni 0.41166(3) 0.45819(3) 0.185283(18) 0.01749(11) Uani 1 1 d . . .
Ni4 Ni 0.30764(3) 0.28348(3) 0.405351(18) 0.01924(12) Uani 1 1 d . . .
Ni5 Ni 0.18616(3) 0.08435(3) 0.346598(18) 0.01817(12) Uani 1 1 d . . .
Ni6 Ni -0.00954(3) 0.38810(3) 0.271087(18) 0.01810(12) Uani 1 1 d . . .
C1 C 0.3719(3) 0.1211(2) 0.12013(14) 0.0186(9) Uani 1 1 d . . .
C2 C 0.4228(3) 0.0432(2) 0.10091(16) 0.0240(9) Uani 1 1 d . . .
H2 H 0.4126 0.0049 0.1289 0.029 Uiso 1 1 calc R . .
C3 C 0.3822(5) 0.0203(4) 0.0632(3) 0.078(2) Uani 1 1 d . . .
H3A H 0.4171 -0.0304 0.0523 0.116 Uiso 1 1 calc R . .
H3B H 0.3862 0.0583 0.0357 0.116 Uiso 1 1 calc R . .
H3C H 0.3171 0.0182 0.0772 0.116 Uiso 1 1 calc R . .
C4 C 0.5261(4) 0.0359(3) 0.0846(3) 0.067(2) Uani 1 1 d . . .
H4A H 0.5552 -0.0155 0.0730 0.101 Uiso 1 1 calc R . .
H4B H 0.5503 0.0437 0.1117 0.101 Uiso 1 1 calc R . .
H4C H 0.5400 0.0748 0.0584 0.101 Uiso 1 1 calc R . .
C5 C 0.3804(3) 0.3125(2) 0.07186(14) 0.0200(9) Uani 1 1 d . . .
C6 C 0.4349(3) 0.3406(3) 0.02326(16) 0.0311(11) Uani 1 1 d . . .
H6 H 0.4490 0.3906 0.0280 0.037 Uiso 1 1 calc R . .
C7 C 0.3821(3) 0.3551(3) -0.01575(17) 0.0406(13) Uani 1 1 d . . .
H7A H 0.3234 0.3920 -0.0052 0.061 Uiso 1 1 calc R . .
H7B H 0.3693 0.3067 -0.0222 0.061 Uiso 1 1 calc R . .
H7C H 0.4191 0.3762 -0.0452 0.061 Uiso 1 1 calc R . .
C8 C 0.5256(4) 0.2850(4) 0.00851(19) 0.0567(17) Uani 1 1 d . . .
H8A H 0.5607 0.3032 -0.0226 0.085 Uiso 1 1 calc R . .
H8B H 0.5143 0.2343 0.0055 0.085 Uiso 1 1 calc R . .
H8C H 0.5613 0.2811 0.0329 0.085 Uiso 1 1 calc R . .
C9 C -0.0524(3) 0.2986(2) 0.36599(15) 0.0209(9) Uani 1 1 d . . .
C10 C -0.1291(3) 0.2845(3) 0.40907(15) 0.0253(10) Uani 1 1 d . . .
H10 H -0.1797 0.2736 0.3964 0.030 Uiso 1 1 calc R . .
C11 C -0.1013(3) 0.2165(3) 0.44298(17) 0.0356(12) Uani 1 1 d . . .
H11A H -0.1548 0.2114 0.4696 0.053 Uiso 1 1 calc R . .
H11B H -0.0511 0.2249 0.4558 0.053 Uiso 1 1 calc R . .
H11C H -0.0801 0.1694 0.4254 0.053 Uiso 1 1 calc R . .
C12 C -0.1684(3) 0.3587(3) 0.43532(18) 0.0396(12) Uani 1 1 d . . .
H12A H -0.2185 0.3508 0.4633 0.059 Uiso 1 1 calc R . .
H12B H -0.1927 0.3998 0.4134 0.059 Uiso 1 1 calc R . .
H12C H -0.1192 0.3733 0.4461 0.059 Uiso 1 1 calc R . .
C13 C 0.0351(3) 0.4700(2) 0.34467(15) 0.0224(9) Uani 1 1 d . . .
C14 C 0.0196(3) 0.5426(2) 0.37110(17) 0.0306(11) Uani 1 1 d . . .
H14 H 0.0801 0.5594 0.3622 0.037 Uiso 1 1 calc R . .
C15 C -0.0022(5) 0.5264(3) 0.4252(2) 0.068(2) Uani 1 1 d . . .
H15A H -0.0105 0.5741 0.4410 0.101 Uiso 1 1 calc R . .
H15B H 0.0492 0.4881 0.4341 0.101 Uiso 1 1 calc R . .
H15C H -0.0592 0.5067 0.4356 0.101 Uiso 1 1 calc R . .
C16 C -0.0506(4) 0.6087(3) 0.3556(2) 0.0459(14) Uani 1 1 d . . .
H16A H -0.0565 0.6537 0.3736 0.069 Uiso 1 1 calc R . .
H16B H -0.1108 0.5941 0.3623 0.069 Uiso 1 1 calc R . .
H16C H -0.0301 0.6213 0.3210 0.069 Uiso 1 1 calc R . .
C17 C 0.2352(3) 0.5538(2) 0.23647(15) 0.0241(9) Uani 1 1 d . . .
C18 C 0.1845(4) 0.6356(3) 0.2487(2) 0.0476(15) Uani 1 1 d . . .
H18 H 0.1224 0.6339 0.2707 0.057 Uiso 1 1 calc R . .
C19 C 0.2357(5) 0.6754(3) 0.2731(2) 0.0576(17) Uani 1 1 d . . .
H19A H 0.1996 0.7274 0.2803 0.086 Uiso 1 1 calc R . .
H19B H 0.2962 0.6785 0.2516 0.086 Uiso 1 1 calc R . .
H19C H 0.2446 0.6462 0.3031 0.086 Uiso 1 1 calc R . .
C20 C 0.1697(5) 0.6801(3) 0.2000(3) 0.073(2) Uani 1 1 d . . .
H20A H 0.1366 0.7333 0.2061 0.110 Uiso 1 1 calc R . .
H20B H 0.1333 0.6547 0.1858 0.110 Uiso 1 1 calc R . .
H20C H 0.2301 0.6801 0.1776 0.110 Uiso 1 1 calc R . .
C21 C 0.2828(3) 0.4846(2) 0.11894(14) 0.0200(9) Uani 1 1 d . . .
C22 C 0.2645(3) 0.5184(3) 0.07027(16) 0.0298(10) Uani 1 1 d . . .
H22 H 0.2666 0.4740 0.0516 0.036 Uiso 1 1 calc R . .
C23 C 0.1686(4) 0.5684(4) 0.0758(2) 0.0612(18) Uani 1 1 d . . .
H23A H 0.1587 0.5886 0.0440 0.092 Uiso 1 1 calc R . .
H23B H 0.1622 0.6112 0.0957 0.092 Uiso 1 1 calc R . .
H23C H 0.1224 0.5378 0.0915 0.092 Uiso 1 1 calc R . .
C24 C 0.3378(3) 0.5599(3) 0.04084(18) 0.0404(12) Uani 1 1 d . . .
H24A H 0.3991 0.5256 0.0376 0.061 Uiso 1 1 calc R . .
H24B H 0.3360 0.6057 0.0571 0.061 Uiso 1 1 calc R . .
H24C H 0.3260 0.5755 0.0088 0.061 Uiso 1 1 calc R . .
C25 C 0.3029(3) 0.4510(2) 0.37302(17) 0.0253(10) Uani 1 1 d . . .
C26 C 0.2888(3) 0.5332(3) 0.38729(17) 0.0338(11) Uani 1 1 d . . .
H26 H 0.2403 0.5655 0.3715 0.041 Uiso 1 1 calc R . .
C27 C 0.3746(5) 0.5648(4) 0.3682(3) 0.094(3) Uani 1 1 d . . .
H27A H 0.3962 0.5589 0.3334 0.141 Uiso 1 1 calc R . .
H27B H 0.4232 0.5367 0.3842 0.141 Uiso 1 1 calc R . .
H27C H 0.3607 0.6195 0.3745 0.141 Uiso 1 1 calc R . .
C28 C 0.2522(6) 0.5412(3) 0.4410(2) 0.074(2) Uani 1 1 d . . .
H28A H 0.1960 0.5203 0.4521 0.111 Uiso 1 1 calc R . .
H28B H 0.2374 0.5957 0.4478 0.111 Uiso 1 1 calc R . .
H28C H 0.2993 0.5129 0.4578 0.111 Uiso 1 1 calc R . .
C29 C 0.5008(3) 0.2995(2) 0.36254(15) 0.0209(9) Uani 1 1 d . . .
C30 C 0.5973(3) 0.2956(3) 0.37015(16) 0.0261(10) Uani 1 1 d . . .
H30 H 0.6293 0.2401 0.3698 0.031 Uiso 1 1 calc R . .
C31 C 0.6558(4) 0.3367(5) 0.3310(2) 0.074(2) Uani 1 1 d . . .
H31A H 0.6590 0.3177 0.2999 0.111 Uiso 1 1 calc R . .
H31B H 0.7184 0.3276 0.3364 0.111 Uiso 1 1 calc R . .
H31C H 0.6287 0.3920 0.3310 0.111 Uiso 1 1 calc R . .
C32 C 0.5903(4) 0.3208(7) 0.4186(2) 0.127(4) Uani 1 1 d . . .
H32A H 0.5513 0.2921 0.4431 0.190 Uiso 1 1 calc R . .
H32B H 0.5627 0.3759 0.4199 0.190 Uiso 1 1 calc R . .
H32C H 0.6524 0.3109 0.4247 0.190 Uiso 1 1 calc R . .
C33 C 0.5142(3) 0.0336(2) 0.23249(15) 0.0216(9) Uani 1 1 d . . .
C34 C 0.5376(3) -0.0500(2) 0.21965(16) 0.0255(10) Uani 1 1 d . . .
H34 H 0.5042 -0.0521 0.1943 0.031 Uiso 1 1 calc R . .
C35 C 0.5026(6) -0.1031(3) 0.2612(2) 0.075(2) Uani 1 1 d . . .
H35A H 0.4363 -0.0836 0.2746 0.113 Uiso 1 1 calc R . .
H35B H 0.5366 -0.1057 0.2862 0.113 Uiso 1 1 calc R . .
H35C H 0.5121 -0.1546 0.2499 0.113 Uiso 1 1 calc R . .
C36 C 0.6375(4) -0.0783(4) 0.1980(3) 0.101(3) Uani 1 1 d . . .
H36A H 0.6586 -0.0428 0.1711 0.152 Uiso 1 1 calc R . .
H36B H 0.6471 -0.1295 0.1862 0.152 Uiso 1 1 calc R . .
H36C H 0.6729 -0.0813 0.2225 0.152 Uiso 1 1 calc R . .
C37 C 0.5682(3) 0.1248(2) 0.31961(14) 0.0183(9) Uani 1 1 d . . .
C38 C 0.6184(3) 0.0767(2) 0.35565(15) 0.0241(9) Uani 1 1 d . . .
H38 H 0.6724 0.0992 0.3558 0.029 Uiso 1 1 calc R . .
C39 C 0.5591(3) 0.0750(3) 0.40658(17) 0.0371(12) Uani 1 1 d . . .
H39A H 0.5959 0.0433 0.4279 0.056 Uiso 1 1 calc R . .
H39B H 0.5056 0.0531 0.4073 0.056 Uiso 1 1 calc R . .
H39C H 0.5375 0.1275 0.4175 0.056 Uiso 1 1 calc R . .
C40 C 0.6560(3) -0.0039(3) 0.33751(18) 0.0395(12) Uani 1 1 d . . .
H40A H 0.6940 -0.0008 0.3045 0.059 Uiso 1 1 calc R . .
H40B H 0.6042 -0.0277 0.3379 0.059 Uiso 1 1 calc R . .
H40C H 0.6940 -0.0350 0.3585 0.059 Uiso 1 1 calc R . .
C41 C 0.2332(3) 0.0216(2) 0.24636(15) 0.0205(9) Uani 1 1 d . . .
C42 C 0.2623(3) -0.0497(2) 0.21807(16) 0.0300(10) Uani 1 1 d . . .
H42 H 0.3290 -0.0531 0.2012 0.036 Uiso 1 1 calc R . .
C43 C 0.2107(6) -0.0435(4) 0.1793(3) 0.102(3) Uani 1 1 d . . .
H43A H 0.2148 0.0048 0.1598 0.154 Uiso 1 1 calc R . .
H43B H 0.1455 -0.0442 0.1941 0.154 Uiso 1 1 calc R . .
H43C H 0.2381 -0.0870 0.1587 0.154 Uiso 1 1 calc R . .
C44 C 0.2580(7) -0.1228(3) 0.2485(2) 0.096(3) Uani 1 1 d . . .
H44A H 0.2778 -0.1663 0.2277 0.144 Uiso 1 1 calc R . .
H44B H 0.1943 -0.1210 0.2672 0.144 Uiso 1 1 calc R . .
H44C H 0.2992 -0.1289 0.2704 0.144 Uiso 1 1 calc R . .
C45 C 0.0171(3) 0.1289(2) 0.30904(17) 0.0271(10) Uani 1 1 d . . .
C46 C -0.0802(4) 0.1174(3) 0.3136(3) 0.0603(19) Uani 1 1 d . . .
H46 H -0.1104 0.1291 0.3479 0.072 Uiso 1 1 calc R . .
C47 C -0.1367(4) 0.1712(4) 0.2891(3) 0.086(3) Uani 1 1 d . . .
H47A H -0.1973 0.1574 0.2949 0.128 Uiso 1 1 calc R . .
H47B H -0.1078 0.1716 0.2545 0.128 Uiso 1 1 calc R . .
H47C H -0.1450 0.2223 0.3007 0.128 Uiso 1 1 calc R . .
C48 C -0.0801(4) 0.0331(3) 0.3144(2) 0.0469(14) Uani 1 1 d . . .
H48A H -0.0375 0.0034 0.3335 0.070 Uiso 1 1 calc R . .
H48B H -0.0599 0.0162 0.2814 0.070 Uiso 1 1 calc R . .
H48C H -0.1429 0.0248 0.3289 0.070 Uiso 1 1 calc R . .
C49 C 0.0631(3) 0.2889(2) 0.07378(16) 0.0240(9) Uani 1 1 d . . .
H49A H 0.0079 0.2899 0.1009 0.029 Uiso 1 1 calc R . .
H49B H 0.0448 0.2851 0.0436 0.029 Uiso 1 1 calc R . .
C50 C 0.0977(3) 0.3622(3) 0.07089(16) 0.0274(10) Uani 1 1 d . . .
H50A H 0.1507 0.3635 0.0427 0.033 Uiso 1 1 calc R . .
H50B H 0.0478 0.4078 0.0680 0.033 Uiso 1 1 calc R . .
C51 C 0.0990(3) 0.1577(2) 0.11091(14) 0.0221(9) Uani 1 1 d . . .
H51A H 0.1488 0.1106 0.1089 0.027 Uiso 1 1 calc R . .
H51B H 0.0497 0.1470 0.0976 0.027 Uiso 1 1 calc R . .
C52 C 0.0587(3) 0.1757(2) 0.16404(15) 0.0213(9) Uani 1 1 d . . .
H52A H -0.0058 0.2056 0.1681 0.026 Uiso 1 1 calc R . .
H52B H 0.0571 0.1269 0.1840 0.026 Uiso 1 1 calc R . .
C53 C 0.1990(3) 0.1948(3) 0.03450(15) 0.0244(9) Uani 1 1 d . . .
H53A H 0.2580 0.1639 0.0409 0.029 Uiso 1 1 calc R . .
H53B H 0.2133 0.2407 0.0139 0.029 Uiso 1 1 calc R . .
C54 C 0.1622(3) 0.1472(3) 0.00605(16) 0.0311(11) Uani 1 1 d . . .
H54A H 0.1532 0.0985 0.0248 0.037 Uiso 1 1 calc R . .
H54B H 0.1013 0.1760 0.0009 0.037 Uiso 1 1 calc R . .
C55 C 0.2289(4) 0.1293(3) -0.04231(18) 0.0440(13) Uani 1 1 d . . .
H55A H 0.2313 0.1777 -0.0626 0.053 Uiso 1 1 calc R . .
H55B H 0.2919 0.1073 -0.0373 0.053 Uiso 1 1 calc R . .
C56 C 0.2011(5) 0.0735(4) -0.0684(2) 0.074(2) Uani 1 1 d . . .
H56A H 0.2459 0.0637 -0.0993 0.111 Uiso 1 1 calc R . .
H56B H 0.1393 0.0955 -0.0740 0.111 Uiso 1 1 calc R . .
H56C H 0.1999 0.0251 -0.0487 0.111 Uiso 1 1 calc R . .
C57 C 0.7595(3) 0.2242(2) 0.16977(16) 0.0265(10) Uani 1 1 d . . .
H57A H 0.7966 0.2147 0.1943 0.032 Uiso 1 1 calc R . .
H57B H 0.8024 0.2268 0.1376 0.032 Uiso 1 1 calc R . .
C58 C 0.6924(3) 0.2990(3) 0.17750(17) 0.0309(11) Uani 1 1 d . . .
H58A H 0.7244 0.3398 0.1802 0.037 Uiso 1 1 calc R . .
H58B H 0.6621 0.3139 0.1502 0.037 Uiso 1 1 calc R . .
C59 C 0.6885(3) 0.1493(2) 0.12710(15) 0.0234(9) Uani 1 1 d . . .
H59A H 0.6738 0.0980 0.1287 0.028 Uiso 1 1 calc R . .
H59B H 0.7429 0.1515 0.0998 0.028 Uiso 1 1 calc R . .
C60 C 0.6065(3) 0.2104(2) 0.11771(14) 0.0214(9) Uani 1 1 d . . .
H60A H 0.6282 0.2575 0.1028 0.026 Uiso 1 1 calc R . .
H60B H 0.5793 0.1919 0.0946 0.026 Uiso 1 1 calc R . .
C61 C 0.7698(3) 0.0861(3) 0.18946(17) 0.0284(10) Uani 1 1 d . . .
H61A H 0.7328 0.0459 0.1956 0.034 Uiso 1 1 calc R . .
H61B H 0.7818 0.0942 0.2206 0.034 Uiso 1 1 calc R . .
C62 C 0.8623(3) 0.0561(3) 0.15510(18) 0.0365(12) Uani 1 1 d . . .
H62A H 0.9017 0.0945 0.1497 0.044 Uiso 1 1 calc R . .
H62B H 0.8520 0.0478 0.1236 0.044 Uiso 1 1 calc R . .
C63 C 0.9123(4) -0.0212(4) 0.1767(2) 0.080(2) Uani 1 1 d . . .
H63A H 0.9285 -0.0110 0.2062 0.096 Uiso 1 1 calc R . .
H63B H 0.8687 -0.0565 0.1862 0.096 Uiso 1 1 calc R . .
C64 C 0.9963(5) -0.0594(4) 0.1438(3) 0.085(3) Uani 1 1 d . . .
H64A H 1.0232 -0.1078 0.1594 0.128 Uiso 1 1 calc R . .
H64B H 1.0411 -0.0259 0.1353 0.128 Uiso 1 1 calc R . .
H64C H 0.9809 -0.0701 0.1145 0.128 Uiso 1 1 calc R . .
C65 C 0.5155(3) 0.5391(2) 0.22141(15) 0.0218(9) Uani 1 1 d . . .
H65A H 0.4604 0.5730 0.2406 0.026 Uiso 1 1 calc R . .
H65B H 0.5697 0.5623 0.2184 0.026 Uiso 1 1 calc R . .
C66 C 0.5315(3) 0.4601(2) 0.24796(15) 0.0223(9) Uani 1 1 d . . .
H66A H 0.5979 0.4348 0.2381 0.027 Uiso 1 1 calc R . .
H66B H 0.5160 0.4665 0.2831 0.027 Uiso 1 1 calc R . .
C67 C 0.5878(3) 0.4997(2) 0.13807(15) 0.0232(9) Uani 1 1 d . . .
H67A H 0.6299 0.4647 0.1560 0.028 Uiso 1 1 calc R . .
H67B H 0.6199 0.5403 0.1204 0.028 Uiso 1 1 calc R . .
C68 C 0.5657(3) 0.4554(2) 0.10275(15) 0.0250(9) Uani 1 1 d . . .
H68A H 0.5268 0.4903 0.0830 0.030 Uiso 1 1 calc R . .
H68B H 0.6234 0.4291 0.0810 0.030 Uiso 1 1 calc R . .
C69 C 0.4586(3) 0.6126(2) 0.15350(16) 0.0233(9) Uani 1 1 d . . .
H69A H 0.3945 0.6278 0.1733 0.028 Uiso 1 1 calc R . .
H69B H 0.4543 0.6077 0.1202 0.028 Uiso 1 1 calc R . .
C70 C 0.5085(3) 0.6773(2) 0.15244(17) 0.0312(11) Uani 1 1 d . . .
H70A H 0.5115 0.6844 0.1856 0.037 Uiso 1 1 calc R . .
H70B H 0.5728 0.6632 0.1327 0.037 Uiso 1 1 calc R . .
C71 C 0.4592(4) 0.7520(3) 0.13158(19) 0.0379(12) Uani 1 1 d . . .
H71A H 0.4538 0.7438 0.0990 0.045 Uiso 1 1 calc R . .
H71B H 0.3956 0.7666 0.1520 0.045 Uiso 1 1 calc R . .
C72 C 0.5081(5) 0.8172(3) 0.1280(2) 0.0631(18) Uani 1 1 d . . .
H72A H 0.4729 0.8639 0.1144 0.095 Uiso 1 1 calc R . .
H72B H 0.5705 0.8038 0.1070 0.095 Uiso 1 1 calc R . .
H72C H 0.5126 0.8263 0.1602 0.095 Uiso 1 1 calc R . .
C73 C 0.3151(4) 0.2044(3) 0.49883(18) 0.0458(14) Uani 1 1 d . . .
H73A H 0.3776 0.2122 0.4979 0.055 Uiso 1 1 calc R . .
H73B H 0.2857 0.1914 0.5328 0.055 Uiso 1 1 calc R . .
C74 C 0.3253(4) 0.1390(3) 0.47016(17) 0.0501(15) Uani 1 1 d . . .
H74A H 0.3787 0.0980 0.4753 0.060 Uiso 1 1 calc R . .
H74B H 0.2687 0.1176 0.4799 0.060 Uiso 1 1 calc R . .
C75 C 0.1611(3) 0.2670(4) 0.49088(18) 0.0468(14) Uani 1 1 d . . .
H75A H 0.1612 0.2115 0.4920 0.056 Uiso 1 1 calc R . .
H75B H 0.1242 0.2871 0.5223 0.056 Uiso 1 1 calc R . .
C76 C 0.1179(3) 0.3084(3) 0.45155(15) 0.0294(10) Uani 1 1 d . . .
H76A H 0.0560 0.2968 0.4556 0.035 Uiso 1 1 calc R . .
H76B H 0.1097 0.3646 0.4533 0.035 Uiso 1 1 calc R . .
C77 C 0.2613(5) 0.3389(3) 0.5110(2) 0.0611(18) Uani 1 1 d . . .
H77A H 0.2168 0.3852 0.5027 0.073 Uiso 1 1 calc R . .
H77B H 0.2371 0.3237 0.5453 0.073 Uiso 1 1 calc R . .
C78 C 0.3444(5) 0.3608(4) 0.5076(3) 0.0650(18) Uani 1 1 d . . .
H78A H 0.3665 0.3839 0.4749 0.078 Uiso 1 1 calc R . .
H78B H 0.3923 0.3155 0.5138 0.078 Uiso 1 1 calc R . .
C79 C 0.3245(7) 0.4230(4) 0.5475(3) 0.098(3) Uani 1 1 d . . .
H79A H 0.2715 0.4653 0.5438 0.118 Uiso 1 1 calc R . .
H79B H 0.3098 0.3983 0.5804 0.118 Uiso 1 1 calc R . .
C80 C 0.4088(7) 0.4527(5) 0.5398(3) 0.106(3) Uani 1 1 d . . .
H80A H 0.3998 0.4908 0.5634 0.159 Uiso 1 1 calc R . .
H80B H 0.4225 0.4771 0.5072 0.159 Uiso 1 1 calc R . .
H80C H 0.4607 0.4103 0.5436 0.159 Uiso 1 1 calc R . .
C81 C 0.2999(3) -0.0509(2) 0.37683(15) 0.0240(9) Uani 1 1 d . . .
H81A H 0.3145 -0.0740 0.3453 0.029 Uiso 1 1 calc R . .
H81B H 0.3168 -0.0924 0.4009 0.029 Uiso 1 1 calc R . .
C82 C 0.3571(3) 0.0097(2) 0.37302(15) 0.0234(9) Uani 1 1 d . . .
H82A H 0.3637 0.0168 0.4055 0.028 Uiso 1 1 calc R . .
H82B H 0.4199 -0.0085 0.3526 0.028 Uiso 1 1 calc R . .
C83 C 0.1697(3) 0.0057(3) 0.44219(15) 0.0270(10) Uani 1 1 d . . .
H83A H 0.2224 0.0183 0.4515 0.032 Uiso 1 1 calc R . .
H83B H 0.1503 -0.0377 0.4639 0.032 Uiso 1 1 calc R . .
C84 C 0.0902(3) 0.0745(3) 0.44709(16) 0.0302(10) Uani 1 1 d . . .
H84A H 0.0359 0.0619 0.4394 0.036 Uiso 1 1 calc R . .
H84B H 0.0718 0.0919 0.4803 0.036 Uiso 1 1 calc R . .
C85 C 0.1424(3) -0.0689(2) 0.38293(16) 0.0271(10) Uani 1 1 d . . .
H85A H 0.1529 -0.0719 0.3477 0.033 Uiso 1 1 calc R . .
H85B H 0.0762 -0.0446 0.3952 0.033 Uiso 1 1 calc R . .
C86 C 0.1591(3) -0.1505(3) 0.40538(19) 0.0359(11) Uani 1 1 d . . .
H86A H 0.2242 -0.1768 0.3925 0.043 Uiso 1 1 calc R . .
H86B H 0.1489 -0.1490 0.4407 0.043 Uiso 1 1 calc R . .
C87 C 0.0948(4) -0.1950(3) 0.3946(2) 0.0431(13) Uani 1 1 d . . .
H87A H 0.0300 -0.1679 0.4075 0.052 Uiso 1 1 calc R . .
H87B H 0.1047 -0.1951 0.3592 0.052 Uiso 1 1 calc R . .
C88 C 0.1066(5) -0.2762(3) 0.4149(3) 0.0675(19) Uani 1 1 d . . .
H88A H 0.0627 -0.3010 0.4062 0.101 Uiso 1 1 calc R . .
H88B H 0.0948 -0.2769 0.4501 0.101 Uiso 1 1 calc R . .
H88C H 0.1701 -0.3041 0.4018 0.101 Uiso 1 1 calc R . .
C89 C -0.1575(3) 0.4306(3) 0.21807(16) 0.0257(10) Uani 1 1 d . . .
H89A H -0.1801 0.4684 0.1935 0.031 Uiso 1 1 calc R . .
H89B H -0.2109 0.4104 0.2383 0.031 Uiso 1 1 calc R . .
C90 C -0.0862(3) 0.3654(2) 0.19323(15) 0.0249(9) Uani 1 1 d . . .
H90A H -0.1157 0.3349 0.1776 0.030 Uiso 1 1 calc R . .
H90B H -0.0380 0.3855 0.1682 0.030 Uiso 1 1 calc R . .
C91 C -0.0714(3) 0.5312(2) 0.22185(16) 0.0260(10) Uani 1 1 d . . .
H91A H -0.0619 0.5635 0.2451 0.031 Uiso 1 1 calc R . .
H91B H -0.1114 0.5647 0.2022 0.031 Uiso 1 1 calc R . .
C92 C 0.0218(3) 0.4984(2) 0.18911(15) 0.0239(9) Uani 1 1 d . . .
H92A H 0.0121 0.4855 0.1585 0.029 Uiso 1 1 calc R . .
H92B H 0.0602 0.5377 0.1815 0.029 Uiso 1 1 calc R . .
C93 C -0.1959(3) 0.5040(3) 0.28960(15) 0.0253(10) Uani 1 1 d . . .
H93A H -0.1687 0.5260 0.3112 0.030 Uiso 1 1 calc R . .
H93B H -0.2244 0.4622 0.3083 0.030 Uiso 1 1 calc R . .
C94 C -0.2721(3) 0.5665(3) 0.27463(18) 0.0361(12) Uani 1 1 d . . .
H94A H -0.2438 0.6082 0.2555 0.043 Uiso 1 1 calc R . .
H94B H -0.3005 0.5445 0.2536 0.043 Uiso 1 1 calc R . .
C95 C -0.3467(4) 0.6004(3) 0.3162(2) 0.0458(14) Uani 1 1 d . . .
H95A H -0.3178 0.6187 0.3386 0.055 Uiso 1 1 calc R . .
H95B H -0.3786 0.5597 0.3338 0.055 Uiso 1 1 calc R . .
C96 C -0.4181(4) 0.6670(3) 0.3011(2) 0.0497(15) Uani 1 1 d . . .
H96A H -0.4650 0.6867 0.3297 0.075 Uiso 1 1 calc R . .
H96B H -0.4481 0.6491 0.2794 0.075 Uiso 1 1 calc R . .
H96C H -0.3873 0.7082 0.2843 0.075 Uiso 1 1 calc R . .
C97 C 0.8261(4) 0.8113(3) 0.3393(2) 0.0488(14) Uani 1 1 d . . .
C98 C 0.9079(4) 0.8312(3) 0.3208(2) 0.0550(15) Uani 1 1 d . . .
H98 H 0.9321 0.8580 0.3395 0.066 Uiso 1 1 calc R . .
C99 C 0.9575(5) 0.8130(5) 0.2744(3) 0.085(2) Uani 1 1 d . . .
H99 H 1.0160 0.8265 0.2616 0.102 Uiso 1 1 calc R . .
C100 C 0.9222(5) 0.7755(5) 0.2471(3) 0.084(2) Uani 1 1 d . . .
H100 H 0.9560 0.7622 0.2155 0.101 Uiso 1 1 calc R . .
C101 C 0.8351(5) 0.7569(4) 0.2665(3) 0.0681(19) Uani 1 1 d . . .
H101 H 0.8089 0.7322 0.2476 0.082 Uiso 1 1 calc R . .
C102 C 0.7876(5) 0.7744(3) 0.3128(2) 0.0593(16) Uani 1 1 d . . .
H102 H 0.7292 0.7613 0.3262 0.071 Uiso 1 1 calc R . .
C103 C 0.8690(4) 0.1884(3) 1.0144(2) 0.0459(13) Uani 1 1 d . . .
C104 C 0.9115(5) 0.1130(4) 1.0068(3) 0.072(2) Uani 1 1 d . . .
H104 H 0.9594 0.0877 1.0223 0.087 Uiso 1 1 calc R . .
C105 C 0.8838(7) 0.0755(5) 0.9769(4) 0.113(3) Uani 1 1 d . . .
H105 H 0.9129 0.0232 0.9715 0.135 Uiso 1 1 calc R . .
C106 C 0.8155(7) 0.1104(6) 0.9543(4) 0.118(4) Uani 1 1 d . . .
H106 H 0.7958 0.0820 0.9344 0.142 Uiso 1 1 calc R . .
C107 C 0.7752(6) 0.1866(6) 0.9603(3) 0.104(3) Uani 1 1 d . . .
H107 H 0.7298 0.2123 0.9433 0.124 Uiso 1 1 calc R . .
C108 C 0.8014(4) 0.2257(4) 0.9914(2) 0.0655(18) Uani 1 1 d . . .
H108 H 0.7728 0.2781 0.9967 0.079 Uiso 1 1 calc R . .
C109 C 0.1775(4) 0.3614(3) 0.8877(2) 0.0537(15) Uani 1 1 d . . .
C110 C 0.1940(5) 0.3028(4) 0.8578(2) 0.0658(18) Uani 1 1 d . . .
H110 H 0.2474 0.2962 0.8317 0.079 Uiso 1 1 calc R . .
C111 C 0.1346(6) 0.2536(4) 0.8650(3) 0.080(2) Uani 1 1 d . . .
H111 H 0.1464 0.2139 0.8436 0.096 Uiso 1 1 calc R . .
C112 C 0.0574(6) 0.2615(5) 0.9033(3) 0.084(2) Uani 1 1 d . . .
H112 H 0.0159 0.2276 0.9085 0.101 Uiso 1 1 calc R . .
C113 C 0.0423(4) 0.3198(4) 0.9337(3) 0.0653(19) Uani 1 1 d . . .
H113 H -0.0100 0.3251 0.9604 0.078 Uiso 1 1 calc R . .
C114 C 0.1000(4) 0.3705(4) 0.9269(2) 0.0628(17) Uani 1 1 d . . .
H114 H 0.0877 0.4107 0.9481 0.075 Uiso 1 1 calc R . .
C115 C 0.6358(4) 0.1594(3) 0.5119(2) 0.0443(13) Uani 1 1 d . . .
C116 C 0.5735(4) 0.1113(3) 0.52624(18) 0.0399(12) Uani 1 1 d . . .
H116 H 0.5829 0.0652 0.5105 0.048 Uiso 1 1 calc R . .
C117 C 0.4973(4) 0.1317(4) 0.56388(19) 0.0485(14) Uani 1 1 d . . .
H117 H 0.4539 0.0993 0.5740 0.058 Uiso 1 1 calc R . .
C118 C 0.4831(4) 0.1977(4) 0.5868(2) 0.0593(17) Uani 1 1 d . . .
H118 H 0.4305 0.2109 0.6128 0.071 Uiso 1 1 calc R . .
C119 C 0.5450(5) 0.2448(4) 0.5721(2) 0.0605(17) Uani 1 1 d . . .
H119 H 0.5351 0.2909 0.5878 0.073 Uiso 1 1 calc R . .
C120 C 0.6208(4) 0.2260(3) 0.5350(2) 0.0550(15) Uani 1 1 d . . .
H120 H 0.6635 0.2591 0.5251 0.066 Uiso 1 1 calc R . .
N1 N 0.1372(2) 0.22104(19) 0.08099(12) 0.0205(7) Uani 1 1 d . . .
N2 N 0.7128(2) 0.15922(19) 0.17286(12) 0.0206(7) Uani 1 1 d . . .
N3 N 0.5011(2) 0.53547(19) 0.17257(12) 0.0210(7) Uani 1 1 d . . .
N4 N 0.2595(2) 0.2776(2) 0.48254(13) 0.0308(9) Uani 1 1 d . . .
N5 N 0.1989(2) -0.01714(19) 0.39121(12) 0.0215(8) Uani 1 1 d . . .
N6 N -0.1196(2) 0.47016(19) 0.24899(12) 0.0207(7) Uani 1 1 d . . .
N7 N 0.8362(3) 0.9696(3) 0.43877(14) 0.0378(10) Uani 1 1 d . . .
N8 N 0.8166(3) 0.4184(3) 0.06628(18) 0.0540(13) Uani 1 1 d . . .
O1 O 0.24541(17) 0.28559(15) 0.18444(9) 0.0153(6) Uani 1 1 d . . .
O2 O 0.43967(16) 0.23991(14) 0.24926(9) 0.0137(5) Uani 1 1 d . . .
O3 O 0.32546(17) 0.17388(14) 0.23020(9) 0.0144(5) Uani 1 1 d . . .
O4 O 0.35379(17) 0.36298(14) 0.20714(9) 0.0148(6) Uani 1 1 d . . .
O5 O 0.31785(17) 0.26440(15) 0.33205(9) 0.0157(6) Uani 1 1 d . . .
O6 O 0.20861(17) 0.18882(14) 0.30943(9) 0.0156(6) Uani 1 1 d . . .
O7 O 0.12249(17) 0.31292(14) 0.26706(9) 0.0156(6) Uani 1 1 d . . .
O8 O 0.23683(17) 0.37745(14) 0.28675(9) 0.0154(6) Uani 1 1 d . . .
O9 O 0.41999(18) 0.16080(15) 0.13291(9) 0.0195(6) Uani 1 1 d . . .
O10 O 0.28727(19) 0.14253(16) 0.12297(10) 0.0213(6) Uani 1 1 d . . .
O11 O 0.41136(18) 0.31482(15) 0.10888(9) 0.0176(6) Uani 1 1 d . . .
O12 O 0.31017(18) 0.28856(16) 0.07227(10) 0.0213(6) Uani 1 1 d . . .
O13 O 0.03160(18) 0.26922(15) 0.36746(10) 0.0200(6) Uani 1 1 d . . .
O14 O -0.07786(18) 0.34139(17) 0.33209(10) 0.0241(6) Uani 1 1 d . . .
O15 O 0.08073(18) 0.40886(15) 0.36156(10) 0.0214(6) Uani 1 1 d . . .
O16 O 0.00435(19) 0.47417(16) 0.30831(11) 0.0256(7) Uani 1 1 d . . .
O17 O 0.18675(19) 0.51080(15) 0.22829(10) 0.0221(6) Uani 1 1 d . . .
O18 O 0.32094(19) 0.53476(16) 0.23245(10) 0.0251(7) Uani 1 1 d . . .
O19 O 0.23152(18) 0.43966(15) 0.14279(10) 0.0195(6) Uani 1 1 d . . .
O20 O 0.34609(19) 0.50320(16) 0.13231(10) 0.0222(6) Uani 1 1 d . . .
O21 O 0.34725(19) 0.43822(16) 0.32948(10) 0.0243(7) Uani 1 1 d . . .
O22 O 0.2738(2) 0.40213(17) 0.40294(11) 0.0297(7) Uani 1 1 d . . .
O23 O 0.48966(18) 0.31425(15) 0.31971(10) 0.0202(6) Uani 1 1 d . . .
O24 O 0.44020(19) 0.28666(18) 0.39870(10) 0.0268(7) Uani 1 1 d . . .
O25 O 0.44242(19) 0.05311(16) 0.26621(10) 0.0235(6) Uani 1 1 d . . .
O26 O 0.5638(2) 0.07831(16) 0.21013(11) 0.0266(7) Uani 1 1 d . . .
O27 O 0.47971(19) 0.13597(16) 0.32895(10) 0.0225(6) Uani 1 1 d . . .
O28 O 0.61801(19) 0.14703(17) 0.28146(10) 0.0259(7) Uani 1 1 d . . .
O29 O 0.20160(19) 0.08425(15) 0.22534(10) 0.0215(6) Uani 1 1 d . . .
O30 O 0.24275(19) 0.01523(16) 0.28850(10) 0.0240(6) Uani 1 1 d . . .
O31 O 0.04824(18) 0.17657(16) 0.27658(10) 0.0213(6) Uani 1 1 d . . .
O32 O 0.05867(19) 0.09016(17) 0.33899(11) 0.0286(7) Uani 1 1 d . . .
O33 O 0.12595(18) 0.36088(16) 0.11533(10) 0.0212(6) Uani 1 1 d . . .
H33 H 0.1091 0.4020 0.1362 0.025 Uiso 1 1 calc R . .
O34 O 0.11193(17) 0.21833(15) 0.18058(9) 0.0176(6) Uani 1 1 d . . .
O35 O 0.62395(19) 0.28877(17) 0.22200(11) 0.0261(7) Uani 1 1 d . . .
H35 H 0.6026 0.3228 0.2475 0.031 Uiso 1 1 calc R . .
O36 O 0.53743(17) 0.22872(15) 0.16046(9) 0.0188(6) Uani 1 1 d . . .
O37 O 0.47663(18) 0.41209(15) 0.23815(10) 0.0201(6) Uani 1 1 d . . .
O38 O 0.51632(19) 0.40003(15) 0.13149(10) 0.0217(6) Uani 1 1 d . . .
H38A H 0.5291 0.3465 0.1268 0.026 Uiso 1 1 calc R . .
O39 O 0.3400(2) 0.16598(16) 0.42059(10) 0.0252(7) Uani 1 1 d . . .
H39 H 0.3638 0.1312 0.3955 0.030 Uiso 1 1 calc R . .
O40 O 0.17472(17) 0.28546(15) 0.40612(9) 0.0182(6) Uani 1 1 d . . .
O41 O 0.31570(18) 0.08156(15) 0.35295(10) 0.0188(6) Uani 1 1 d . . .
O42 O 0.1239(2) 0.13334(16) 0.41311(10) 0.0267(7) Uani 1 1 d . . .
H42A H 0.1188 0.1851 0.4197 0.032 Uiso 1 1 calc R . .
O43 O -0.04559(19) 0.31844(16) 0.22944(11) 0.0252(7) Uani 1 1 d . . .
H43 H -0.0366 0.2640 0.2337 0.030 Uiso 1 1 calc R . .
O44 O 0.06905(17) 0.43149(15) 0.21118(10) 0.0197(6) Uani 1 1 d . . .
O45 O 0.7519(3) 0.9981(2) 0.44565(16) 0.0619(12) Uani 1 1 d . . .
O46 O 0.8649(3) 0.9009(2) 0.43020(15) 0.0603(11) Uani 1 1 d . . .
O47 O 0.8907(3) 1.0095(3) 0.44164(14) 0.0564(11) Uani 1 1 d . . .
O48 O 0.7994(4) 0.3679(3) 0.0493(2) 0.0985(18) Uani 1 1 d . . .
O49 O 0.8536(4) 0.4080(4) 0.0976(2) 0.114(2) Uani 1 1 d . . .
O50 O 0.7855(4) 0.4895(3) 0.05181(18) 0.0791(14) Uani 1 1 d . . .
O51 O 0.7765(3) 0.8277(3) 0.38536(15) 0.0707(13) Uani 1 1 d . . .
H51 H 0.8058 0.8503 0.3982 0.106 Uiso 1 1 calc R . .
O52 O 0.8977(3) 0.2211(2) 1.04601(15) 0.0572(11) Uani 1 1 d . . .
H52 H 0.8692 0.2673 1.0484 0.086 Uiso 1 1 calc R . .
O53 O 0.2356(3) 0.4087(3) 0.8779(2) 0.0842(15) Uani 1 1 d . . .
H53 H 0.2153 0.4448 0.8966 0.126 Uiso 1 1 calc R . .
O54 O 0.7114(3) 0.1454(3) 0.47485(19) 0.0810(15) Uani 1 1 d . . .
H54C H 0.7211 0.0997 0.4673 0.122 Uiso 1 1 calc R . .

loop_
_atom_site_aniso_label
_atom_site_aniso_U_11
_atom_site_aniso_U_22
_atom_site_aniso_U_33
_atom_site_aniso_U_23
_atom_site_aniso_U_13
_atom_site_aniso_U_12
Zr1 0.01172(18) 0.01424(19) 0.01479(19) -0.00181(14) -0.00349(14) -0.00320(14)
Zr2 0.01155(18) 0.01581(19) 0.0157(2) -0.00267(15) -0.00357(15) -0.00211(15)
Zr3 0.01222(19) 0.01358(19) 0.0177(2) -0.00123(15) -0.00531(15) -0.00241(14)
Zr4 0.01248(18) 0.01461(19) 0.0169(2) -0.00289(15) -0.00426(15) -0.00352(14)
Zr5 0.01220(18) 0.01380(19) 0.01527(19) -0.00115(15) -0.00394(14) -0.00268(14)
Zr6 0.01226(18) 0.01487(19) 0.0171(2) -0.00206(15) -0.00493(15) -0.00400(15)
Ni1 0.0155(3) 0.0192(3) 0.0181(3) -0.0022(2) -0.0068(2) -0.0045(2)
Ni2 0.0132(3) 0.0190(3) 0.0197(3) -0.0016(2) -0.0041(2) -0.0030(2)
Ni3 0.0174(3) 0.0165(3) 0.0204(3) -0.0005(2) -0.0055(2) -0.0064(2)
Ni4 0.0162(3) 0.0239(3) 0.0191(3) -0.0053(2) -0.0052(2) -0.0043(2)
Ni5 0.0168(3) 0.0172(3) 0.0208(3) 0.0001(2) -0.0035(2) -0.0058(2)
Ni6 0.0131(3) 0.0202(3) 0.0214(3) -0.0022(2) -0.0062(2) -0.0015(2)
C1 0.020(2) 0.022(2) 0.013(2) 0.0005(16) -0.0017(16) -0.0061(17)
C2 0.024(2) 0.020(2) 0.030(2) -0.0076(18) -0.0073(19) -0.0042(18)
C3 0.073(5) 0.064(4) 0.111(6) -0.059(4) -0.062(4) 0.027(3)
C4 0.035(3) 0.044(4) 0.113(6) -0.047(4) 0.016(3) -0.005(3)
C5 0.024(2) 0.016(2) 0.018(2) 0.0000(16) -0.0044(17) -0.0029(17)
C6 0.033(3) 0.043(3) 0.023(2) 0.004(2) -0.007(2) -0.022(2)
C7 0.040(3) 0.054(3) 0.022(3) 0.006(2) -0.008(2) -0.001(2)
C8 0.033(3) 0.095(5) 0.027(3) 0.011(3) 0.000(2) 0.001(3)
C9 0.018(2) 0.024(2) 0.023(2) -0.0042(18) -0.0038(17) -0.0063(17)
C10 0.014(2) 0.038(3) 0.025(2) -0.0036(19) -0.0054(17) -0.0058(18)
C11 0.023(2) 0.054(3) 0.028(3) 0.005(2) 0.000(2) -0.016(2)
C12 0.030(3) 0.049(3) 0.031(3) -0.008(2) 0.004(2) -0.001(2)
C13 0.016(2) 0.024(2) 0.027(2) -0.0049(18) -0.0036(18) -0.0039(17)
C14 0.030(3) 0.022(2) 0.042(3) -0.008(2) -0.016(2) 0.0007(19)
C15 0.123(6) 0.036(3) 0.041(3) -0.018(3) -0.037(4) 0.015(3)
C16 0.054(3) 0.027(3) 0.060(4) -0.016(2) -0.028(3) 0.007(2)
C17 0.024(2) 0.021(2) 0.027(2) -0.0026(18) -0.0026(18) -0.0072(18)
C18 0.038(3) 0.025(3) 0.073(4) -0.019(3) 0.008(3) -0.011(2)
C19 0.092(5) 0.029(3) 0.055(4) -0.018(3) -0.013(3) -0.017(3)
C20 0.077(5) 0.033(3) 0.120(6) -0.004(4) -0.052(5) 0.001(3)
C21 0.024(2) 0.016(2) 0.018(2) 0.0017(17) -0.0044(17) -0.0034(17)
C22 0.029(2) 0.037(3) 0.025(2) 0.007(2) -0.0111(19) -0.010(2)
C23 0.040(3) 0.071(4) 0.053(4) 0.031(3) -0.008(3) 0.006(3)
C24 0.044(3) 0.043(3) 0.032(3) 0.017(2) -0.009(2) -0.014(2)
C25 0.018(2) 0.025(2) 0.037(3) -0.010(2) -0.013(2) -0.0005(18)
C26 0.043(3) 0.026(3) 0.034(3) -0.012(2) -0.013(2) 0.000(2)
C27 0.064(5) 0.062(5) 0.159(8) -0.066(5) 0.010(5) -0.029(4)
C28 0.145(7) 0.032(3) 0.039(3) -0.014(3) -0.023(4) 0.001(4)
C29 0.019(2) 0.018(2) 0.028(2) -0.0084(18) -0.0085(18) -0.0010(17)
C30 0.021(2) 0.031(3) 0.030(2) -0.0002(19) -0.0125(19) -0.0069(19)
C31 0.036(3) 0.138(7) 0.064(4) 0.044(4) -0.032(3) -0.053(4)
C32 0.040(4) 0.314(14) 0.053(4) -0.067(6) -0.005(3) -0.069(6)
C33 0.019(2) 0.022(2) 0.023(2) -0.0041(18) -0.0081(18) 0.0014(18)
C34 0.024(2) 0.025(2) 0.027(2) -0.0088(19) -0.0030(18) -0.0026(18)
C35 0.132(7) 0.026(3) 0.052(4) -0.008(3) 0.004(4) -0.012(4)
C36 0.053(4) 0.041(4) 0.185(9) -0.062(5) 0.043(5) -0.013(3)
C37 0.019(2) 0.017(2) 0.021(2) -0.0065(17) -0.0071(17) -0.0012(16)
C38 0.019(2) 0.031(2) 0.024(2) 0.0012(19) -0.0118(18) -0.0020(18)
C39 0.034(3) 0.046(3) 0.031(3) 0.002(2) -0.016(2) 0.000(2)
C40 0.035(3) 0.035(3) 0.041(3) 0.004(2) -0.009(2) 0.003(2)
C41 0.016(2) 0.019(2) 0.025(2) -0.0009(18) -0.0006(17) -0.0074(17)
C42 0.038(3) 0.021(2) 0.031(3) -0.0037(19) -0.007(2) -0.007(2)
C43 0.143(8) 0.056(4) 0.138(8) -0.055(5) -0.101(7) 0.020(5)
C44 0.214(10) 0.020(3) 0.048(4) -0.002(3) -0.027(5) -0.018(4)
C45 0.019(2) 0.020(2) 0.042(3) -0.003(2) -0.003(2) -0.0065(18)
C46 0.026(3) 0.036(3) 0.126(6) 0.025(3) -0.034(3) -0.017(2)
C47 0.041(4) 0.068(5) 0.163(8) 0.028(5) -0.054(5) -0.025(3)
C48 0.037(3) 0.047(3) 0.069(4) 0.004(3) -0.022(3) -0.024(3)
C49 0.021(2) 0.030(2) 0.025(2) -0.0058(19) -0.0117(18) -0.0042(18)
C50 0.030(2) 0.029(2) 0.026(2) 0.0004(19) -0.0135(19) -0.0050(19)
C51 0.021(2) 0.026(2) 0.023(2) -0.0055(18) -0.0068(17) -0.0079(18)
C52 0.021(2) 0.023(2) 0.025(2) -0.0041(18) -0.0085(18) -0.0117(17)
C53 0.024(2) 0.033(2) 0.019(2) -0.0046(18) -0.0075(18) -0.0072(19)
C54 0.031(3) 0.039(3) 0.026(2) -0.008(2) -0.008(2) -0.009(2)
C55 0.043(3) 0.063(4) 0.027(3) -0.019(3) -0.006(2) -0.009(3)
C56 0.098(6) 0.084(5) 0.040(4) -0.033(3) 0.001(3) -0.026(4)
C57 0.018(2) 0.033(3) 0.032(3) -0.002(2) -0.0062(18) -0.0096(19)
C58 0.022(2) 0.035(3) 0.037(3) -0.003(2) -0.006(2) -0.011(2)
C59 0.015(2) 0.030(2) 0.025(2) -0.0056(18) -0.0030(17) -0.0043(18)
C60 0.016(2) 0.027(2) 0.020(2) -0.0001(17) 0.0003(17) -0.0074(17)
C61 0.020(2) 0.028(2) 0.036(3) -0.004(2) -0.0085(19) 0.0009(18)
C62 0.022(2) 0.037(3) 0.049(3) -0.020(2) -0.012(2) 0.009(2)
C63 0.048(4) 0.118(6) 0.058(4) -0.037(4) -0.024(3) 0.044(4)
C64 0.059(4) 0.077(5) 0.122(7) -0.043(5) -0.040(4) 0.020(4)
C65 0.021(2) 0.023(2) 0.028(2) -0.0024(18) -0.0106(18) -0.0126(18)
C66 0.022(2) 0.022(2) 0.027(2) -0.0014(18) -0.0087(18) -0.0086(18)
C67 0.021(2) 0.022(2) 0.027(2) 0.0008(18) -0.0032(18) -0.0090(18)
C68 0.025(2) 0.026(2) 0.024(2) 0.0013(18) -0.0019(18) -0.0108(19)
C69 0.022(2) 0.020(2) 0.030(2) 0.0009(18) -0.0084(18) -0.0067(17)
C70 0.042(3) 0.023(2) 0.034(3) 0.000(2) -0.011(2) -0.016(2)
C71 0.048(3) 0.026(3) 0.040(3) 0.000(2) -0.008(2) -0.011(2)
C72 0.100(5) 0.024(3) 0.077(5) 0.003(3) -0.034(4) -0.027(3)
C73 0.074(4) 0.039(3) 0.023(3) 0.000(2) -0.011(3) -0.011(3)
C74 0.058(4) 0.052(3) 0.023(3) 0.002(2) -0.005(2) 0.014(3)
C75 0.035(3) 0.073(4) 0.029(3) -0.009(3) -0.005(2) -0.008(3)
C76 0.022(2) 0.042(3) 0.020(2) -0.004(2) 0.0004(18) -0.002(2)
C77 0.089(5) 0.043(3) 0.063(4) -0.015(3) -0.050(4) 0.004(3)
C78 0.070(5) 0.059(4) 0.071(5) -0.003(3) -0.026(4) -0.013(3)
C79 0.193(10) 0.060(5) 0.088(6) 0.002(4) -0.099(6) -0.047(5)
C80 0.169(9) 0.074(5) 0.104(7) -0.028(5) -0.093(7) -0.005(6)
C81 0.023(2) 0.024(2) 0.022(2) 0.0027(18) -0.0050(18) -0.0007(18)
C82 0.023(2) 0.021(2) 0.025(2) 0.0043(18) -0.0071(18) -0.0029(17)
C83 0.030(2) 0.029(2) 0.020(2) 0.0028(18) -0.0014(18) -0.011(2)
C84 0.031(3) 0.032(3) 0.025(2) -0.0029(19) 0.0035(19) -0.012(2)
C85 0.031(2) 0.024(2) 0.027(2) 0.0001(19) -0.0065(19) -0.0083(19)
C86 0.035(3) 0.029(3) 0.047(3) 0.006(2) -0.012(2) -0.014(2)
C87 0.037(3) 0.030(3) 0.065(4) 0.000(2) -0.012(3) -0.013(2)
C88 0.079(5) 0.040(4) 0.090(5) 0.001(3) -0.020(4) -0.027(3)
C89 0.016(2) 0.034(3) 0.029(2) -0.0056(19) -0.0117(18) -0.0022(18)
C90 0.021(2) 0.028(2) 0.029(2) -0.0056(19) -0.0109(18) -0.0035(18)
C91 0.018(2) 0.023(2) 0.037(3) 0.0013(19) -0.0114(19) -0.0006(18)
C92 0.019(2) 0.024(2) 0.027(2) 0.0050(18) -0.0095(18) -0.0017(18)
C93 0.016(2) 0.033(3) 0.027(2) -0.0052(19) -0.0058(18) -0.0018(18)
C94 0.023(2) 0.044(3) 0.039(3) -0.014(2) -0.012(2) 0.008(2)
C95 0.035(3) 0.045(3) 0.048(3) -0.011(3) -0.006(2) 0.011(2)
C96 0.034(3) 0.056(4) 0.055(4) -0.032(3) -0.016(3) 0.018(3)
C97 0.050(4) 0.040(3) 0.045(3) 0.008(3) -0.004(3) 0.000(3)
C98 0.062(4) 0.047(4) 0.057(4) -0.011(3) -0.013(3) -0.011(3)
C99 0.053(4) 0.131(7) 0.077(5) -0.034(5) -0.002(4) -0.037(4)
C100 0.068(5) 0.116(7) 0.072(5) -0.040(5) -0.010(4) -0.015(5)
C101 0.075(5) 0.063(4) 0.082(5) -0.017(4) -0.034(4) -0.020(4)
C102 0.063(4) 0.050(4) 0.062(4) -0.005(3) -0.009(3) -0.012(3)
C103 0.039(3) 0.045(3) 0.055(4) -0.002(3) -0.006(3) -0.016(3)
C104 0.075(5) 0.054(4) 0.091(6) -0.003(4) -0.029(4) -0.011(4)
C105 0.122(8) 0.069(6) 0.165(10) -0.025(6) -0.064(8) -0.015(5)
C106 0.101(7) 0.128(9) 0.150(10) -0.074(8) -0.040(7) -0.029(6)
C107 0.082(6) 0.131(8) 0.112(7) -0.050(6) -0.052(5) 0.004(5)
C108 0.058(4) 0.065(4) 0.073(5) -0.010(4) -0.025(4) 0.002(3)
C109 0.054(4) 0.047(4) 0.063(4) 0.008(3) -0.022(3) -0.014(3)
C110 0.079(5) 0.060(4) 0.062(4) 0.004(3) -0.031(4) -0.009(4)
C111 0.112(7) 0.062(5) 0.078(5) 0.003(4) -0.043(5) -0.025(5)
C112 0.087(6) 0.083(6) 0.099(7) 0.016(5) -0.048(5) -0.034(5)
C113 0.042(4) 0.077(5) 0.081(5) 0.021(4) -0.030(3) -0.016(3)
C114 0.052(4) 0.075(5) 0.062(4) 0.010(3) -0.025(3) -0.008(3)
C115 0.036(3) 0.046(3) 0.047(3) -0.003(3) -0.007(2) -0.005(2)
C116 0.046(3) 0.040(3) 0.039(3) 0.007(2) -0.022(2) -0.010(2)
C117 0.042(3) 0.065(4) 0.037(3) 0.018(3) -0.014(3) -0.015(3)
C118 0.057(4) 0.065(4) 0.041(3) 0.001(3) -0.002(3) 0.003(3)
C119 0.073(5) 0.047(4) 0.055(4) -0.009(3) -0.011(3) -0.002(3)
C120 0.056(4) 0.038(3) 0.068(4) -0.001(3) -0.013(3) -0.008(3)
N1 0.0192(18) 0.0255(19) 0.0188(18) -0.0036(14) -0.0072(14) -0.0048(15)
N2 0.0126(17) 0.0212(18) 0.028(2) -0.0039(15) -0.0058(14) -0.0019(14)
N3 0.0213(18) 0.0183(18) 0.0249(19) 0.0010(14) -0.0061(15) -0.0073(14)
N4 0.023(2) 0.048(3) 0.023(2) -0.0180(18) -0.0070(16) -0.0018(17)
N5 0.0248(19) 0.0188(18) 0.0209(19) -0.0003(14) -0.0034(15) -0.0075(15)
N6 0.0149(17) 0.0227(19) 0.0246(19) -0.0031(15) -0.0072(14) -0.0008(14)
N7 0.038(3) 0.047(3) 0.024(2) -0.0009(19) -0.0063(18) -0.002(2)
N8 0.035(3) 0.085(4) 0.045(3) -0.021(3) -0.016(2) -0.004(3)
O1 0.0135(13) 0.0179(14) 0.0168(14) -0.0020(11) -0.0054(11) -0.0052(11)
O2 0.0108(13) 0.0142(13) 0.0174(14) -0.0026(11) -0.0045(10) -0.0031(10)
O3 0.0124(13) 0.0167(14) 0.0145(14) -0.0023(11) -0.0028(10) -0.0034(11)
O4 0.0126(13) 0.0158(14) 0.0176(14) -0.0009(11) -0.0046(11) -0.0049(11)
O5 0.0147(14) 0.0175(14) 0.0156(14) -0.0037(11) -0.0043(11) -0.0025(11)
O6 0.0141(13) 0.0156(14) 0.0184(14) -0.0023(11) -0.0047(11) -0.0041(11)
O7 0.0134(13) 0.0164(14) 0.0180(14) -0.0025(11) -0.0057(11) -0.0021(11)
O8 0.0109(13) 0.0171(14) 0.0189(14) -0.0049(11) -0.0031(11) -0.0027(11)
O9 0.0199(15) 0.0211(15) 0.0185(15) -0.0061(12) -0.0041(12) -0.0046(12)
O10 0.0204(15) 0.0209(15) 0.0247(16) -0.0033(12) -0.0090(12) -0.0034(12)
O11 0.0200(14) 0.0174(14) 0.0165(14) -0.0008(11) -0.0060(11) -0.0041(11)
O12 0.0199(15) 0.0245(16) 0.0219(15) -0.0015(12) -0.0064(12) -0.0077(12)
O13 0.0137(14) 0.0231(15) 0.0229(15) -0.0035(12) -0.0032(11) -0.0034(12)
O14 0.0153(14) 0.0329(17) 0.0235(16) -0.0006(13) -0.0050(12) -0.0041(12)
O15 0.0197(15) 0.0202(15) 0.0223(15) -0.0030(12) -0.0046(12) 0.0004(12)
O16 0.0230(16) 0.0241(16) 0.0320(18) -0.0070(13) -0.0138(13) 0.0007(12)
O17 0.0214(15) 0.0163(15) 0.0304(17) -0.0015(12) -0.0089(13) -0.0046(12)
O18 0.0224(16) 0.0265(16) 0.0298(17) -0.0071(13) -0.0057(13) -0.0093(13)
O19 0.0190(14) 0.0195(15) 0.0216(15) 0.0025(12) -0.0086(12) -0.0052(12)
O20 0.0208(15) 0.0205(15) 0.0280(16) 0.0032(12) -0.0086(12) -0.0090(12)
O21 0.0251(16) 0.0231(16) 0.0285(17) -0.0096(13) -0.0089(13) -0.0057(12)
O22 0.0284(17) 0.0260(17) 0.0333(18) -0.0079(14) -0.0018(14) -0.0062(14)
O23 0.0175(14) 0.0229(15) 0.0232(16) -0.0030(12) -0.0088(12) -0.0052(12)
O24 0.0187(15) 0.0425(19) 0.0220(16) -0.0064(14) -0.0066(13) -0.0078(13)
O25 0.0229(16) 0.0195(15) 0.0237(16) -0.0022(12) -0.0029(13) 0.0012(12)
O26 0.0255(16) 0.0178(15) 0.0350(18) -0.0049(13) -0.0005(13) -0.0077(13)
O27 0.0197(15) 0.0238(16) 0.0245(16) 0.0027(12) -0.0085(12) -0.0041(12)
O28 0.0171(15) 0.0354(18) 0.0226(16) 0.0001(13) -0.0042(12) -0.0022(13)
O29 0.0264(16) 0.0159(15) 0.0244(16) -0.0006(12) -0.0079(12) -0.0073(12)
O30 0.0277(16) 0.0221(16) 0.0216(16) -0.0021(12) -0.0055(13) -0.0045(12)
O31 0.0171(14) 0.0249(16) 0.0241(16) -0.0027(13) -0.0049(12) -0.0082(12)
O32 0.0200(16) 0.0256(17) 0.0394(19) 0.0100(14) -0.0078(14) -0.0083(13)
O33 0.0229(15) 0.0210(15) 0.0206(15) -0.0047(12) -0.0098(12) 0.0003(12)
O34 0.0151(14) 0.0201(15) 0.0210(15) -0.0032(11) -0.0070(11) -0.0068(11)
O35 0.0201(15) 0.0284(17) 0.0307(17) -0.0119(13) -0.0003(13) -0.0087(13)
O36 0.0138(14) 0.0226(15) 0.0193(15) -0.0030(12) -0.0027(11) -0.0032(11)
O37 0.0227(15) 0.0183(15) 0.0236(15) -0.0008(12) -0.0093(12) -0.0088(12)
O38 0.0247(16) 0.0143(14) 0.0242(16) -0.0006(12) -0.0010(12) -0.0058(12)
O39 0.0305(17) 0.0269(16) 0.0152(15) -0.0034(12) -0.0056(12) 0.0009(13)
O40 0.0131(14) 0.0248(15) 0.0160(14) -0.0035(11) -0.0026(11) -0.0023(11)
O41 0.0161(14) 0.0163(14) 0.0243(15) 0.0012(11) -0.0051(12) -0.0046(11)
O42 0.0294(17) 0.0192(15) 0.0290(17) -0.0023(13) 0.0020(13) -0.0099(13)
O43 0.0258(16) 0.0187(15) 0.0366(18) -0.0013(13) -0.0178(14) -0.0042(12)
O44 0.0138(14) 0.0210(15) 0.0244(16) 0.0032(12) -0.0069(12) -0.0033(11)
O45 0.035(2) 0.071(3) 0.081(3) -0.019(2) -0.021(2) 0.001(2)
O46 0.056(3) 0.052(3) 0.067(3) -0.012(2) -0.013(2) 0.002(2)
O47 0.044(2) 0.080(3) 0.051(2) -0.009(2) -0.0060(19) -0.027(2)
O48 0.118(5) 0.058(3) 0.127(5) -0.027(3) -0.054(4) 0.006(3)
O49 0.133(5) 0.114(5) 0.106(5) -0.013(4) -0.082(4) 0.016(4)
O50 0.098(4) 0.056(3) 0.085(4) 0.006(3) -0.039(3) -0.005(3)
O51 0.077(3) 0.079(3) 0.052(3) 0.000(2) -0.004(2) -0.024(3)
O52 0.052(2) 0.058(3) 0.063(3) 0.001(2) -0.021(2) -0.011(2)
O53 0.069(3) 0.085(4) 0.104(4) -0.022(3) -0.008(3) -0.032(3)
O54 0.053(3) 0.065(3) 0.115(4) -0.030(3) 0.018(3) -0.024(2)

loop_
_atom_type_symbol
_atom_type_description
_atom_type_scat_dispersion_real
_atom_type_scat_dispersion_imag
_atom_type_scat_source
C C 0.0033 0.0016 'International Tables Vol C Tables 4.2.6.8 and 6.1.1.4'
H H 0.0000 0.0000 'International Tables Vol C Tables 4.2.6.8 and 6.1.1.4'
N N 0.0061 0.0033 'International Tables Vol C Tables 4.2.6.8 and 6.1.1.4'
O O 0.0106 0.0060 'International Tables Vol C Tables 4.2.6.8 and 6.1.1.4'
Ni Ni 0.3393 1.1124 'International Tables Vol C Tables 4.2.6.8 and 6.1.1.4'
Zr Zr -2.9673 0.5597 'International Tables Vol C Tables 4.2.6.8 and 6.1.1.4'

loop_
_geom_angle_atom_site_label_1
_geom_angle_atom_site_label_2
_geom_angle_atom_site_label_3
_geom_angle
_geom_angle_site_symmetry_1
_geom_angle_site_symmetry_3
_geom_angle_publ_flag
O36 Zr1 O3 121.32(10) . . ?
O36 Zr1 O4 105.30(10) . . ?
O3 Zr1 O4 111.89(10) . . ?
O36 Zr1 O9 79.02(10) . . ?
O3 Zr1 O9 82.60(10) . . ?
O4 Zr1 O9 157.70(10) . . ?
O36 Zr1 O2 75.51(10) . . ?
O3 Zr1 O2 72.30(9) . . ?
O4 Zr1 O2 75.23(9) . . ?
O9 Zr1 O2 126.55(10) . . ?
O36 Zr1 O1 163.84(10) . . ?
O3 Zr1 O1 71.79(9) . . ?
O4 Zr1 O1 75.31(9) . . ?
O9 Zr1 O1 94.51(10) . . ?
O2 Zr1 O1 119.56(9) . . ?
O36 Zr1 O11 79.94(10) . . ?
O3 Zr1 O11 146.57(9) . . ?
O4 Zr1 O11 82.81(9) . . ?
O9 Zr1 O11 76.37(10) . . ?
O2 Zr1 O11 141.05(9) . . ?
O1 Zr1 O11 84.16(9) . . ?
O36 Zr1 Ni2 37.11(7) . . ?
O3 Zr1 Ni2 91.62(7) . . ?
O4 Zr1 Ni2 100.23(7) . . ?
O9 Zr1 Ni2 96.04(7) . . ?
O2 Zr1 Ni2 40.66(6) . . ?
O1 Zr1 Ni2 159.00(7) . . ?
O11 Zr1 Ni2 115.98(7) . . ?
O36 Zr1 Zr3 143.39(7) . . ?
O3 Zr1 Zr3 87.29(7) . . ?
O4 Zr1 Zr3 38.66(7) . . ?
O9 Zr1 Zr3 130.96(7) . . ?
O2 Zr1 Zr3 94.77(6) . . ?
O1 Zr1 Zr3 37.32(7) . . ?
O11 Zr1 Zr3 87.23(7) . . ?
Ni2 Zr1 Zr3 132.238(16) . . ?
O36 Zr1 Zr4 95.33(7) . . ?
O3 Zr1 Zr4 86.80(7) . . ?
O4 Zr1 Zr4 39.33(7) . . ?
O9 Zr1 Zr4 162.94(7) . . ?
O2 Zr1 Zr4 36.69(6) . . ?
O1 Zr1 Zr4 94.82(7) . . ?
O11 Zr1 Zr4 118.81(7) . . ?
Ni2 Zr1 Zr4 70.863(13) . . ?
Zr3 Zr1 Zr4 61.397(11) . . ?
O36 Zr1 Zr5 101.28(7) . . ?
O3 Zr1 Zr5 34.28(7) . . ?
O4 Zr1 Zr5 94.70(7) . . ?
O9 Zr1 Zr5 106.02(7) . . ?
O2 Zr1 Zr5 38.03(6) . . ?
O1 Zr1 Zr5 94.73(7) . . ?
O11 Zr1 Zr5 177.46(7) . . ?
Ni2 Zr1 Zr5 64.898(13) . . ?
Zr3 Zr1 Zr5 90.502(12) . . ?
Zr4 Zr1 Zr5 58.955(11) . . ?
O36 Zr1 Zr6 154.57(8) . . ?
O3 Zr1 Zr6 33.83(7) . . ?
O4 Zr1 Zr6 94.06(7) . . ?
O9 Zr1 Zr6 89.35(7) . . ?
O2 Zr1 Zr6 94.18(6) . . ?
O1 Zr1 Zr6 38.01(7) . . ?
O11 Zr1 Zr6 119.44(7) . . ?
Ni2 Zr1 Zr6 123.984(15) . . ?
Zr3 Zr1 Zr6 59.254(11) . . ?
Zr4 Zr1 Zr6 89.245(12) . . ?
Zr5 Zr1 Zr6 60.104(10) . . ?
O40 Zr2 O8 121.58(10) . . ?
O40 Zr2 O6 104.34(10) . . ?
O8 Zr2 O6 110.99(10) . . ?
O40 Zr2 O15 79.99(10) . . ?
O8 Zr2 O15 81.15(10) . . ?
O6 Zr2 O15 160.69(10) . . ?
O40 Zr2 O7 164.58(10) . . ?
O8 Zr2 O7 71.67(9) . . ?
O6 Zr2 O7 75.30(9) . . ?
O15 Zr2 O7 95.49(10) . . ?
O40 Zr2 O5 75.37(10) . . ?
O8 Zr2 O5 71.68(9) . . ?
O6 Zr2 O5 74.16(9) . . ?
O15 Zr2 O5 124.85(10) . . ?
O7 Zr2 O5 118.56(9) . . ?
O40 Zr2 O13 80.51(10) . . ?
O8 Zr2 O13 145.87(10) . . ?
O6 Zr2 O13 84.57(10) . . ?
O15 Zr2 O13 77.53(10) . . ?
O7 Zr2 O13 84.12(10) . . ?
O5 Zr2 O13 142.38(10) . . ?
O40 Zr2 Ni4 36.78(7) . . ?
O8 Zr2 Ni4 91.82(7) . . ?
O6 Zr2 Ni4 98.91(7) . . ?
O15 Zr2 Ni4 95.54(7) . . ?
O7 Zr2 Ni4 158.43(7) . . ?
O5 Zr2 Ni4 40.77(7) . . ?
O13 Zr2 Ni4 116.40(7) . . ?
O40 Zr2 Zr6 141.99(8) . . ?
O8 Zr2 Zr6 87.44(7) . . ?
O6 Zr2 Zr6 38.23(7) . . ?
O15 Zr2 Zr6 132.43(7) . . ?
O7 Zr2 Zr6 37.59(7) . . ?
O5 Zr2 Zr6 93.91(7) . . ?
O13 Zr2 Zr6 87.60(7) . . ?
Ni4 Zr2 Zr6 131.043(16) . . ?
O40 Zr2 Zr4 100.82(7) . . ?
O8 Zr2 Zr4 34.32(7) . . ?
O6 Zr2 Zr4 93.64(7) . . ?
O15 Zr2 Zr4 104.13(7) . . ?
O7 Zr2 Zr4 94.58(7) . . ?
O5 Zr2 Zr4 37.37(7) . . ?
O13 Zr2 Zr4 178.00(7) . . ?
Ni4 Zr2 Zr4 64.723(13) . . ?
Zr6 Zr2 Zr4 90.445(12) . . ?
O40 Zr2 Zr5 94.29(7) . . ?
O8 Zr2 Zr5 86.54(7) . . ?
O6 Zr2 Zr5 38.43(7) . . ?
O15 Zr2 Zr5 160.88(7) . . ?
O7 Zr2 Zr5 94.45(7) . . ?
O5 Zr2 Zr5 36.40(6) . . ?
O13 Zr2 Zr5 119.79(7) . . ?
Ni4 Zr2 Zr5 70.163(13) . . ?
Zr6 Zr2 Zr5 60.925(10) . . ?
Zr4 Zr2 Zr5 58.739(11) . . ?
O40 Zr2 Zr3 155.25(8) . . ?
O8 Zr2 Zr3 34.13(7) . . ?
O6 Zr2 Zr3 93.63(7) . . ?
O15 Zr2 Zr3 88.68(7) . . ?
O7 Zr2 Zr3 37.57(7) . . ?
O5 Zr2 Zr3 93.81(7) . . ?
O13 Zr2 Zr3 118.61(7) . . ?
Ni4 Zr2 Zr3 124.399(15) . . ?
Zr6 Zr2 Zr3 59.467(11) . . ?
Zr4 Zr2 Zr3 60.556(10) . . ?
Zr5 Zr2 Zr3 89.288(12) . . ?
O44 Zr3 O8 123.34(10) . . ?
O44 Zr3 O1 103.18(10) . . ?
O8 Zr3 O1 112.18(10) . . ?
O44 Zr3 O17 79.41(10) . . ?
O8 Zr3 O17 83.41(10) . . ?
O1 Zr3 O17 157.40(10) . . ?
O44 Zr3 O7 75.81(10) . . ?
O8 Zr3 O7 72.05(9) . . ?
O1 Zr3 O7 75.75(10) . . ?
O17 Zr3 O7 126.01(10) . . ?
O44 Zr3 O4 162.46(10) . . ?
O8 Zr3 O4 71.99(9) . . ?
O1 Zr3 O4 75.40(9) . . ?
O17 Zr3 O4 95.33(10) . . ?
O7 Zr3 O4 119.84(9) . . ?
O44 Zr3 O19 79.07(10) . . ?
O8 Zr3 O19 146.91(10) . . ?
O1 Zr3 O19 81.41(10) . . ?
O17 Zr3 O19 77.03(10) . . ?
O7 Zr3 O19 140.85(9) . . ?
O4 Zr3 O19 83.45(9) . . ?
O44 Zr3 Ni6 37.86(7) . . ?
O8 Zr3 Ni6 91.16(7) . . ?
O1 Zr3 Ni6 101.57(7) . . ?
O17 Zr3 Ni6 94.07(7) . . ?
O7 Zr3 Ni6 41.37(7) . . ?
O4 Zr3 Ni6 159.57(7) . . ?
O19 Zr3 Ni6 116.39(7) . . ?
O44 Zr3 Zr1 141.29(8) . . ?
O8 Zr3 Zr1 87.49(7) . . ?
O1 Zr3 Zr1 38.85(7) . . ?
O17 Zr3 Zr1 131.55(7) . . ?
O7 Zr3 Zr1 95.32(7) . . ?
O4 Zr3 Zr1 37.22(7) . . ?
O19 Zr3 Zr1 85.91(7) . . ?
Ni6 Zr3 Zr1 133.720(16) . . ?
O44 Zr3 Zr6 94.34(7) . . ?
O8 Zr3 Zr6 87.13(7) . . ?
O1 Zr3 Zr6 39.26(7) . . ?
O17 Zr3 Zr6 163.13(8) . . ?
O7 Zr3 Zr6 37.24(7) . . ?
O4 Zr3 Zr6 94.99(7) . . ?
O19 Zr3 Zr6 117.46(7) . . ?
Ni6 Zr3 Zr6 72.130(13) . . ?
Zr1 Zr3 Zr6 61.597(11) . . ?
O44 Zr3 Zr2 103.01(7) . . ?
O8 Zr3 Zr2 34.10(7) . . ?
O1 Zr3 Zr2 94.73(7) . . ?
O17 Zr3 Zr2 106.66(8) . . ?
O7 Zr3 Zr2 37.99(7) . . ?
O4 Zr3 Zr2 94.53(7) . . ?
O19 Zr3 Zr2 175.99(7) . . ?
Ni6 Zr3 Zr2 65.360(13) . . ?
Zr1 Zr3 Zr2 90.388(12) . . ?
Zr6 Zr3 Zr2 59.174(11) . . ?
O44 Zr3 Zr4 156.28(8) . . ?
O8 Zr3 Zr4 33.44(7) . . ?
O1 Zr3 Zr4 94.68(7) . . ?
O17 Zr3 Zr4 90.11(7) . . ?
O7 Zr3 Zr4 93.95(7) . . ?
O4 Zr3 Zr4 38.60(7) . . ?
O19 Zr3 Zr4 119.48(7) . . ?
Ni6 Zr3 Zr4 123.428(16) . . ?
Zr1 Zr3 Zr4 59.794(11) . . ?
Zr6 Zr3 Zr4 89.655(12) . . ?
Zr2 Zr3 Zr4 59.505(11) . . ?
O8 Zr4 O2 111.88(9) . . ?
O8 Zr4 O5 73.06(10) . . ?
O2 Zr4 O5 75.80(9) . . ?
O8 Zr4 O21 82.22(10) . . ?
O2 Zr4 O21 160.98(10) . . ?
O5 Zr4 O21 97.43(10) . . ?
O8 Zr4 O37 123.84(10) . . ?
O2 Zr4 O37 97.97(10) . . ?
O5 Zr4 O37 162.85(10) . . ?
O21 Zr4 O37 83.33(11) . . ?
O8 Zr4 O23 146.49(10) . . ?
O2 Zr4 O23 84.36(10) . . ?
O5 Zr4 O23 83.66(10) . . ?
O21 Zr4 O23 77.17(10) . . ?
O37 Zr4 O23 79.80(10) . . ?
O8 Zr4 O4 71.06(9) . . ?
O2 Zr4 O4 73.94(9) . . ?
O5 Zr4 O4 118.80(9) . . ?
O21 Zr4 O4 124.11(10) . . ?
O37 Zr4 O4 73.44(9) . . ?
O23 Zr4 O4 142.41(10) . . ?
O8 Zr4 Ni3 89.60(7) . . ?
O2 Zr4 Ni3 98.31(7) . . ?
O5 Zr4 Ni3 157.40(7) . . ?
O21 Zr4 Ni3 94.35(8) . . ?
O37 Zr4 Ni3 38.15(7) . . ?
O23 Zr4 Ni3 117.86(7) . . ?
O4 Zr4 Ni3 39.64(6) . . ?
O8 Zr4 Zr5 88.38(7) . . ?
O2 Zr4 Zr5 38.97(7) . . ?
O5 Zr4 Zr5 37.37(7) . . ?
O21 Zr4 Zr5 134.06(8) . . ?
O37 Zr4 Zr5 136.38(7) . . ?
O23 Zr4 Zr5 87.31(7) . . ?
O4 Zr4 Zr5 94.11(6) . . ?
Ni3 Zr4 Zr5 130.604(16) . . ?
O8 Zr4 Zr1 86.67(7) . . ?
O2 Zr4 Zr1 37.89(7) . . ?
O5 Zr4 Zr1 94.21(7) . . ?
O21 Zr4 Zr1 160.81(8) . . ?
O37 Zr4 Zr1 90.01(7) . . ?
O23 Zr4 Zr1 119.41(7) . . ?
O4 Zr4 Zr1 36.83(6) . . ?
Ni3 Zr4 Zr1 69.885(13) . . ?
Zr5 Zr4 Zr1 60.725(11) . . ?
O8 Zr4 Zr2 34.40(7) . . ?
O2 Zr4 Zr2 95.45(7) . . ?
O5 Zr4 Zr2 38.66(7) . . ?
O21 Zr4 Zr2 89.55(8) . . ?
O37 Zr4 Zr2 158.16(7) . . ?
O23 Zr4 Zr2 118.75(7) . . ?
O4 Zr4 Zr2 93.98(6) . . ?
Ni3 Zr4 Zr2 122.655(15) . . ?
Zr5 Zr4 Zr2 60.645(10) . . ?
Zr1 Zr4 Zr2 90.066(12) . . ?
O8 Zr4 Zr3 33.56(7) . . ?
O2 Zr4 Zr3 93.38(7) . . ?
O5 Zr4 Zr3 94.38(7) . . ?
O21 Zr4 Zr3 104.95(8) . . ?
O37 Zr4 Zr3 101.99(7) . . ?
O23 Zr4 Zr3 177.31(7) . . ?
O4 Zr4 Zr3 37.55(6) . . ?
Ni3 Zr4 Zr3 63.866(13) . . ?
Zr5 Zr4 Zr3 90.020(12) . . ?
Zr1 Zr4 Zr3 58.809(10) . . ?
Zr2 Zr4 Zr3 59.940(10) . . ?
O3 Zr5 O5 111.54(10) . . ?
O3 Zr5 O41 123.38(10) . . ?
O5 Zr5 O41 100.69(10) . . ?
O3 Zr5 O25 80.74(10) . . ?
O5 Zr5 O25 163.62(10) . . ?
O41 Zr5 O25 79.90(10) . . ?
O3 Zr5 O27 143.29(10) . . ?
O5 Zr5 O27 86.68(10) . . ?
O41 Zr5 O27 81.05(10) . . ?
O25 Zr5 O27 77.21(11) . . ?
O3 Zr5 O2 72.39(9) . . ?
O5 Zr5 O2 75.28(9) . . ?
O41 Zr5 O2 163.45(10) . . ?
O25 Zr5 O2 99.44(10) . . ?
O27 Zr5 O2 82.68(10) . . ?
O3 Zr5 O6 71.23(9) . . ?
O5 Zr5 O6 74.26(9) . . ?
O41 Zr5 O6 74.74(10) . . ?
O25 Zr5 O6 121.14(10) . . ?
O27 Zr5 O6 145.47(10) . . ?
O2 Zr5 O6 118.42(9) . . ?
O3 Zr5 Ni5 91.00(7) . . ?
O5 Zr5 Ni5 98.36(7) . . ?
O41 Zr5 Ni5 37.68(7) . . ?
O25 Zr5 Ni5 92.01(8) . . ?
O27 Zr5 Ni5 118.57(7) . . ?
O2 Zr5 Ni5 157.83(7) . . ?
O6 Zr5 Ni5 40.20(7) . . ?
O3 Zr5 Zr4 88.16(7) . . ?
O5 Zr5 Zr4 38.11(7) . . ?
O41 Zr5 Zr4 138.21(7) . . ?
O25 Zr5 Zr4 136.67(8) . . ?
O27 Zr5 Zr4 88.13(7) . . ?
O2 Zr5 Zr4 37.71(6) . . ?
O6 Zr5 Zr4 93.70(7) . . ?
Ni5 Zr5 Zr4 130.183(16) . . ?
O3 Zr5 Zr1 34.38(7) . . ?
O5 Zr5 Zr1 94.49(7) . . ?
O41 Zr5 Zr1 157.54(7) . . ?
O25 Zr5 Zr1 90.16(7) . . ?
O27 Zr5 Zr1 116.55(7) . . ?
O2 Zr5 Zr1 38.01(6) . . ?
O6 Zr5 Zr1 93.83(7) . . ?
Ni5 Zr5 Zr1 123.870(15) . . ?
Zr4 Zr5 Zr1 60.321(11) . . ?
O3 Zr5 Zr2 86.68(7) . . ?
O5 Zr5 Zr2 38.39(7) . . ?
O41 Zr5 Zr2 91.87(7) . . ?
O25 Zr5 Zr2 157.58(8) . . ?
O27 Zr5 Zr2 122.38(8) . . ?
O2 Zr5 Zr2 94.28(6) . . ?
O6 Zr5 Zr2 36.54(6) . . ?
Ni5 Zr5 Zr2 69.607(13) . . ?
Zr4 Zr5 Zr2 60.616(11) . . ?
Zr1 Zr5 Zr2 89.823(12) . . ?
O3 Zr5 Zr6 34.07(7) . . ?
O5 Zr5 Zr6 93.58(7) . . ?
O41 Zr5 Zr6 101.83(7) . . ?
O25 Zr5 Zr6 102.36(8) . . ?
O27 Zr5 Zr6 176.99(8) . . ?
O2 Zr5 Zr6 94.49(6) . . ?
O6 Zr5 Zr6 37.18(7) . . ?
Ni5 Zr5 Zr6 64.366(13) . . ?
Zr4 Zr5 Zr6 90.226(12) . . ?
Zr1 Zr5 Zr6 60.449(11) . . ?
Zr2 Zr5 Zr6 58.680(10) . . ?
O3 Zr6 O7 112.22(10) . . ?
O3 Zr6 O29 82.22(10) . . ?
O7 Zr6 O29 161.27(10) . . ?
O3 Zr6 O34 125.20(10) . . ?
O7 Zr6 O34 97.95(10) . . ?
O29 Zr6 O34 81.90(10) . . ?
O3 Zr6 O6 72.10(9) . . ?
O7 Zr6 O6 76.15(10) . . ?
O29 Zr6 O6 98.33(10) . . ?
O34 Zr6 O6 162.29(10) . . ?
O3 Zr6 O31 145.75(10) . . ?
O7 Zr6 O31 84.02(10) . . ?
O29 Zr6 O31 77.55(10) . . ?
O34 Zr6 O31 78.98(10) . . ?
O6 Zr6 O31 83.76(10) . . ?
O3 Zr6 O1 71.28(9) . . ?
O7 Zr6 O1 75.03(10) . . ?
O29 Zr6 O1 122.34(10) . . ?
O34 Zr6 O1 74.17(9) . . ?
O6 Zr6 O1 119.15(9) . . ?
O31 Zr6 O1 142.94(10) . . ?
O3 Zr6 Ni1 90.30(7) . . ?
O7 Zr6 Ni1 99.34(7) . . ?
O29 Zr6 Ni1 92.20(7) . . ?
O34 Zr6 Ni1 38.67(7) . . ?
O6 Zr6 Ni1 157.91(7) . . ?
O31 Zr6 Ni1 117.61(7) . . ?
O1 Zr6 Ni1 40.03(6) . . ?
O3 Zr6 Zr2 88.07(7) . . ?
O7 Zr6 Zr2 39.23(7) . . ?
O29 Zr6 Zr2 134.98(7) . . ?
O34 Zr6 Zr2 136.47(7) . . ?
O6 Zr6 Zr2 37.44(7) . . ?
O31 Zr6 Zr2 87.05(7) . . ?
O1 Zr6 Zr2 95.08(7) . . ?
Ni1 Zr6 Zr2 131.887(16) . . ?
O3 Zr6 Zr3 87.06(7) . . ?
O7 Zr6 Zr3 38.43(7) . . ?
O29 Zr6 Zr3 159.65(8) . . ?
O34 Zr6 Zr3 90.35(7) . . ?
O6 Zr6 Zr3 94.72(7) . . ?
O31 Zr6 Zr3 119.54(7) . . ?
O1 Zr6 Zr3 37.35(7) . . ?
Ni1 Zr6 Zr3 70.535(13) . . ?
Zr2 Zr6 Zr3 61.358(11) . . ?
O3 Zr6 Zr5 33.81(7) . . ?
O7 Zr6 Zr5 95.42(7) . . ?
O29 Zr6 Zr5 90.58(7) . . ?
O34 Zr6 Zr5 158.92(7) . . ?
O6 Zr6 Zr5 38.30(7) . . ?
O31 Zr6 Zr5 118.72(7) . . ?
O1 Zr6 Zr5 93.77(6) . . ?
Ni1 Zr6 Zr5 122.806(15) . . ?
Zr2 Zr6 Zr5 60.396(10) . . ?
Zr3 Zr6 Zr5 90.048(12) . . ?
O3 Zr6 Zr1 33.68(7) . . ?
O7 Zr6 Zr1 94.06(7) . . ?
O29 Zr6 Zr1 104.24(7) . . ?
O34 Zr6 Zr1 103.25(7) . . ?
O6 Zr6 Zr1 93.89(7) . . ?
O31 Zr6 Zr1 177.26(7) . . ?
O1 Zr6 Zr1 37.66(6) . . ?
Ni1 Zr6 Zr1 64.590(12) . . ?
Zr2 Zr6 Zr1 90.233(12) . . ?
Zr3 Zr6 Zr1 59.149(10) . . ?
Zr5 Zr6 Zr1 59.447(11) . . ?
O12 Ni1 O34 178.38(11) . . ?
O12 Ni1 O10 89.98(11) . . ?
O34 Ni1 O10 89.44(11) . . ?
O12 Ni1 O1 98.94(10) . . ?
O34 Ni1 O1 79.65(10) . . ?
O10 Ni1 O1 98.33(10) . . ?
O12 Ni1 O33 87.01(11) . . ?
O34 Ni1 O33 93.87(11) . . ?
O10 Ni1 O33 167.96(11) . . ?
O1 Ni1 O33 93.65(10) . . ?
O12 Ni1 N1 96.92(12) . . ?
O34 Ni1 N1 84.56(12) . . ?
O10 Ni1 N1 86.72(12) . . ?
O1 Ni1 N1 163.34(12) . . ?
O33 Ni1 N1 82.08(12) . . ?
O12 Ni1 Zr6 136.96(8) . . ?
O34 Ni1 Zr6 41.43(7) . . ?
O10 Ni1 Zr6 79.34(8) . . ?
O1 Ni1 Zr6 43.23(7) . . ?
O33 Ni1 Zr6 110.61(8) . . ?
N1 Ni1 Zr6 123.53(9) . . ?
O28 Ni2 O36 178.05(11) . . ?
O28 Ni2 O35 90.92(12) . . ?
O36 Ni2 O35 89.67(11) . . ?
O28 Ni2 O26 90.28(12) . . ?
O36 Ni2 O26 89.52(11) . . ?
O35 Ni2 O26 168.07(11) . . ?
O28 Ni2 O2 99.84(11) . . ?
O36 Ni2 O2 78.28(10) . . ?
O35 Ni2 O2 92.10(10) . . ?
O26 Ni2 O2 99.39(10) . . ?
O28 Ni2 N2 97.80(12) . . ?
O36 Ni2 N2 84.13(12) . . ?
O35 Ni2 N2 81.41(12) . . ?
O26 Ni2 N2 86.66(12) . . ?
O2 Ni2 N2 161.29(12) . . ?
O28 Ni2 Zr1 139.50(8) . . ?
O36 Ni2 Zr1 38.54(7) . . ?
O35 Ni2 Zr1 101.68(8) . . ?
O26 Ni2 Zr1 84.97(8) . . ?
O2 Ni2 Zr1 42.12(7) . . ?
N2 Ni2 Zr1 121.93(9) . . ?
O37 Ni3 O20 179.33(11) . . ?
O37 Ni3 O18 89.20(11) . . ?
O20 Ni3 O18 91.08(12) . . ?
O37 Ni3 O4 80.11(10) . . ?
O20 Ni3 O4 99.24(10) . . ?
O18 Ni3 O4 99.39(11) . . ?
O37 Ni3 O38 93.56(11) . . ?
O20 Ni3 O38 86.29(11) . . ?
O18 Ni3 O38 168.02(11) . . ?
O4 Ni3 O38 92.57(10) . . ?
O37 Ni3 N3 84.15(12) . . ?
O20 Ni3 N3 96.48(12) . . ?
O18 Ni3 N3 86.50(12) . . ?
O4 Ni3 N3 163.07(12) . . ?
O38 Ni3 N3 82.19(12) . . ?
O37 Ni3 Zr4 41.26(8) . . ?
O20 Ni3 Zr4 138.22(8) . . ?
O18 Ni3 Zr4 79.93(8) . . ?
O4 Ni3 Zr4 43.77(7) . . ?
O38 Ni3 Zr4 109.65(8) . . ?
N3 Ni3 Zr4 123.21(9) . . ?
O24 Ni4 O40 174.78(12) . . ?
O24 Ni4 O22 89.57(12) . . ?
O40 Ni4 O22 87.99(11) . . ?
O24 Ni4 O39 89.18(12) . . ?
O40 Ni4 O39 94.04(11) . . ?
O22 Ni4 O39 169.82(12) . . ?
O24 Ni4 O5 97.66(11) . . ?
O40 Ni4 O5 78.24(10) . . ?
O22 Ni4 O5 100.22(11) . . ?
O39 Ni4 O5 89.96(10) . . ?
O24 Ni4 N4 100.39(13) . . ?
O40 Ni4 N4 84.27(12) . . ?
O22 Ni4 N4 91.10(14) . . ?
O39 Ni4 N4 79.19(13) . . ?
O5 Ni4 N4 158.73(12) . . ?
O24 Ni4 Zr2 137.29(9) . . ?
O40 Ni4 Zr2 37.81(7) . . ?
O22 Ni4 Zr2 84.58(9) . . ?
O39 Ni4 Zr2 103.10(8) . . ?
O5 Ni4 Zr2 42.73(7) . . ?
N4 Ni4 Zr2 121.93(10) . . ?
O32 Ni5 O41 178.18(12) . . ?
O32 Ni5 O30 90.89(12) . . ?
O41 Ni5 O30 89.19(11) . . ?
O32 Ni5 O42 87.26(12) . . ?
O41 Ni5 O42 93.02(11) . . ?
O30 Ni5 O42 168.36(11) . . ?
O32 Ni5 N5 98.32(12) . . ?
O41 Ni5 N5 83.51(12) . . ?
O30 Ni5 N5 87.10(12) . . ?
O42 Ni5 N5 81.81(12) . . ?
O32 Ni5 O6 98.67(11) . . ?
O41 Ni5 O6 79.51(10) . . ?
O30 Ni5 O6 97.23(11) . . ?
O42 Ni5 O6 94.42(10) . . ?
N5 Ni5 O6 162.39(12) . . ?
O32 Ni5 Zr5 138.27(9) . . ?
O41 Ni5 Zr5 39.96(7) . . ?
O30 Ni5 Zr5 81.18(8) . . ?
O42 Ni5 Zr5 107.70(8) . . ?
N5 Ni5 Zr5 121.86(9) . . ?
O6 Ni5 Zr5 42.97(7) . . ?
O14 Ni6 O44 175.36(11) . . ?
O14 Ni6 O16 90.47(12) . . ?
O44 Ni6 O16 88.53(12) . . ?
O14 Ni6 O43 91.85(12) . . ?
O44 Ni6 O43 90.05(11) . . ?
O16 Ni6 O43 168.08(11) . . ?
O14 Ni6 O7 97.71(11) . . ?
O44 Ni6 O7 78.01(10) . . ?
O16 Ni6 O7 99.89(10) . . ?
O43 Ni6 O7 91.39(10) . . ?
O14 Ni6 N6 101.42(12) . . ?
O44 Ni6 N6 83.05(12) . . ?
O16 Ni6 N6 86.50(12) . . ?
O43 Ni6 N6 81.59(12) . . ?
O7 Ni6 N6 159.79(12) . . ?
O14 Ni6 Zr3 136.32(8) . . ?
O44 Ni6 Zr3 39.04(7) . . ?
O16 Ni6 Zr3 82.26(8) . . ?
O43 Ni6 Zr3 103.89(8) . . ?
O7 Ni6 Zr3 42.53(7) . . ?
N6 Ni6 Zr3 120.87(9) . . ?
O10 C1 O9 123.7(4) . . ?
O10 C1 C2 119.5(3) . . ?
O9 C1 C2 116.7(3) . . ?
C4 C2 C3 112.5(5) . . ?
C4 C2 C1 113.1(4) . . ?
C3 C2 C1 112.8(4) . . ?
C4 C2 H2 105.9 . . ?
C3 C2 H2 105.9 . . ?
C1 C2 H2 105.9 . . ?
C2 C3 H3A 109.5 . . ?
C2 C3 H3B 109.5 . . ?
H3A C3 H3B 109.5 . . ?
C2 C3 H3C 109.5 . . ?
H3A C3 H3C 109.5 . . ?
H3B C3 H3C 109.5 . . ?
C2 C4 H4A 109.5 . . ?
C2 C4 H4B 109.5 . . ?
H4A C4 H4B 109.5 . . ?
C2 C4 H4C 109.5 . . ?
H4A C4 H4C 109.5 . . ?
H4B C4 H4C 109.5 . . ?
O12 C5 O11 125.1(4) . . ?
O12 C5 C6 117.6(4) . . ?
O11 C5 C6 117.3(4) . . ?
C8 C6 C7 111.4(4) . . ?
C8 C6 C5 109.5(4) . . ?
C7 C6 C5 113.6(4) . . ?
C8 C6 H6 107.3 . . ?
C7 C6 H6 107.3 . . ?
C5 C6 H6 107.3 . . ?
C6 C7 H7A 109.5 . . ?
C6 C7 H7B 109.5 . . ?
H7A C7 H7B 109.5 . . ?
C6 C7 H7C 109.5 . . ?
H7A C7 H7C 109.5 . . ?
H7B C7 H7C 109.5 . . ?
C6 C8 H8A 109.5 . . ?
C6 C8 H8B 109.5 . . ?
H8A C8 H8B 109.5 . . ?
C6 C8 H8C 109.5 . . ?
H8A C8 H8C 109.5 . . ?
H8B C8 H8C 109.5 . . ?
O14 C9 O13 125.4(4) . . ?
O14 C9 C10 115.8(3) . . ?
O13 C9 C10 118.8(4) . . ?
C9 C10 C11 114.8(3) . . ?
C9 C10 C12 108.2(4) . . ?
C11 C10 C12 111.7(4) . . ?
C9 C10 H10 107.2 . . ?
C11 C10 H10 107.2 . . ?
C12 C10 H10 107.2 . . ?
C10 C11 H11A 109.5 . . ?
C10 C11 H11B 109.5 . . ?
H11A C11 H11B 109.5 . . ?
C10 C11 H11C 109.5 . . ?
H11A C11 H11C 109.5 . . ?
H11B C11 H11C 109.5 . . ?
C10 C12 H12A 109.5 . . ?
C10 C12 H12B 109.5 . . ?
H12A C12 H12B 109.5 . . ?
C10 C12 H12C 109.5 . . ?
H12A C12 H12C 109.5 . . ?
H12B C12 H12C 109.5 . . ?
O16 C13 O15 124.6(4) . . ?
O16 C13 C14 118.9(4) . . ?
O15 C13 C14 116.5(4) . . ?
C16 C14 C15 112.1(4) . . ?
C16 C14 C13 113.6(4) . . ?
C15 C14 C13 111.6(4) . . ?
C16 C14 H14 106.3 . . ?
C15 C14 H14 106.3 . . ?
C13 C14 H14 106.3 . . ?
C14 C15 H15A 109.5 . . ?
C14 C15 H15B 109.5 . . ?
H15A C15 H15B 109.5 . . ?
C14 C15 H15C 109.5 . . ?
H15A C15 H15C 109.5 . . ?
H15B C15 H15C 109.5 . . ?
C14 C16 H16A 109.5 . . ?
C14 C16 H16B 109.5 . . ?
H16A C16 H16B 109.5 . . ?
C14 C16 H16C 109.5 . . ?
H16A C16 H16C 109.5 . . ?
H16B C16 H16C 109.5 . . ?
O18 C17 O17 124.5(4) . . ?
O18 C17 C18 119.4(4) . . ?
O17 C17 C18 116.0(4) . . ?
C19 C18 C17 113.2(5) . . ?
C19 C18 C20 111.2(5) . . ?
C17 C18 C20 106.5(4) . . ?
C19 C18 H18 108.6 . . ?
C17 C18 H18 108.6 . . ?
C20 C18 H18 108.6 . . ?
C18 C19 H19A 109.5 . . ?
C18 C19 H19B 109.5 . . ?
H19A C19 H19B 109.5 . . ?
C18 C19 H19C 109.5 . . ?
H19A C19 H19C 109.5 . . ?
H19B C19 H19C 109.5 . . ?
C18 C20 H20A 109.5 . . ?
C18 C20 H20B 109.5 . . ?
H20A C20 H20B 109.5 . . ?
C18 C20 H20C 109.5 . . ?
H20A C20 H20C 109.5 . . ?
H20B C20 H20C 109.5 . . ?
O20 C21 O19 125.3(4) . . ?
O20 C21 C22 117.9(4) . . ?
O19 C21 C22 116.8(4) . . ?
C23 C22 C24 111.7(4) . . ?
C23 C22 C21 111.4(4) . . ?
C24 C22 C21 113.3(4) . . ?
C23 C22 H22 106.7 . . ?
C24 C22 H22 106.7 . . ?
C21 C22 H22 106.7 . . ?
C22 C23 H23A 109.5 . . ?
C22 C23 H23B 109.5 . . ?
H23A C23 H23B 109.5 . . ?
C22 C23 H23C 109.5 . . ?
H23A C23 H23C 109.5 . . ?
H23B C23 H23C 109.5 . . ?
C22 C24 H24A 109.5 . . ?
C22 C24 H24B 109.5 . . ?
H24A C24 H24B 109.5 . . ?
C22 C24 H24C 109.5 . . ?
H24A C24 H24C 109.5 . . ?
H24B C24 H24C 109.5 . . ?
O22 C25 O21 124.7(4) . . ?
O22 C25 C26 120.0(4) . . ?
O21 C25 C26 115.3(4) . . ?
C27 C26 C28 111.7(5) . . ?
C27 C26 C25 111.9(4) . . ?
C28 C26 C25 112.7(4) . . ?
C27 C26 H26 106.7 . . ?
C28 C26 H26 106.7 . . ?
C25 C26 H26 106.7 . . ?
C26 C27 H27A 109.5 . . ?
C26 C27 H27B 109.5 . . ?
H27A C27 H27B 109.5 . . ?
C26 C27 H27C 109.5 . . ?
H27A C27 H27C 109.5 . . ?
H27B C27 H27C 109.5 . . ?
C26 C28 H28A 109.5 . . ?
C26 C28 H28B 109.5 . . ?
H28A C28 H28B 109.5 . . ?
C26 C28 H28C 109.5 . . ?
H28A C28 H28C 109.5 . . ?
H28B C28 H28C 109.5 . . ?
O24 C29 O23 125.5(4) . . ?
O24 C29 C30 116.9(4) . . ?
O23 C29 C30 117.6(4) . . ?
C32 C30 C31 112.5(5) . . ?
C32 C30 C29 110.5(4) . . ?
C31 C30 C29 113.7(4) . . ?
C32 C30 H30 106.5 . . ?
C31 C30 H30 106.5 . . ?
C29 C30 H30 106.5 . . ?
C30 C31 H31A 109.5 . . ?
C30 C31 H31B 109.5 . . ?
H31A C31 H31B 109.5 . . ?
C30 C31 H31C 109.5 . . ?
H31A C31 H31C 109.5 . . ?
H31B C31 H31C 109.5 . . ?
C30 C32 H32A 109.5 . . ?
C30 C32 H32B 109.5 . . ?
H32A C32 H32B 109.5 . . ?
C30 C32 H32C 109.5 . . ?
H32A C32 H32C 109.5 . . ?
H32B C32 H32C 109.5 . . ?
O26 C33 O25 124.0(4) . . ?
O26 C33 C34 119.9(4) . . ?
O25 C33 C34 116.0(4) . . ?
C36 C34 C35 111.1(5) . . ?
C36 C34 C33 113.1(4) . . ?
C35 C34 C33 113.0(4) . . ?
C36 C34 H34 106.4 . . ?
C35 C34 H34 106.4 . . ?
C33 C34 H34 106.4 . . ?
C34 C35 H35A 109.5 . . ?
C34 C35 H35B 109.5 . . ?
H35A C35 H35B 109.5 . . ?
C34 C35 H35C 109.5 . . ?
H35A C35 H35C 109.5 . . ?
H35B C35 H35C 109.5 . . ?
C34 C36 H36A 109.5 . . ?
C34 C36 H36B 109.5 . . ?
H36A C36 H36B 109.5 . . ?
C34 C36 H36C 109.5 . . ?
H36A C36 H36C 109.5 . . ?
H36B C36 H36C 109.5 . . ?
O28 C37 O27 125.0(4) . . ?
O28 C37 C38 116.2(3) . . ?
O27 C37 C38 118.7(4) . . ?
C39 C38 C37 113.8(3) . . ?
C39 C38 C40 111.5(4) . . ?
C37 C38 C40 107.6(3) . . ?
C39 C38 H38 107.9 . . ?
C37 C38 H38 107.9 . . ?
C40 C38 H38 107.9 . . ?
C38 C39 H39A 109.5 . . ?
C38 C39 H39B 109.5 . . ?
H39A C39 H39B 109.5 . . ?
C38 C39 H39C 109.5 . . ?
H39A C39 H39C 109.5 . . ?
H39B C39 H39C 109.5 . . ?
C38 C40 H40A 109.5 . . ?
C38 C40 H40B 109.5 . . ?
H40A C40 H40B 109.5 . . ?
C38 C40 H40C 109.5 . . ?
H40A C40 H40C 109.5 . . ?
H40B C40 H40C 109.5 . . ?
O30 C41 O29 124.2(4) . . ?
O30 C41 C42 118.3(4) . . ?
O29 C41 C42 117.5(4) . . ?
C44 C42 C43 111.1(5) . . ?
C44 C42 C41 114.2(4) . . ?
C43 C42 C41 112.1(4) . . ?
C44 C42 H42 106.3 . . ?
C43 C42 H42 106.3 . . ?
C41 C42 H42 106.3 . . ?
C42 C43 H43A 109.5 . . ?
C42 C43 H43B 109.5 . . ?
H43A C43 H43B 109.5 . . ?
C42 C43 H43C 109.5 . . ?
H43A C43 H43C 109.5 . . ?
H43B C43 H43C 109.5 . . ?
C42 C44 H44A 109.5 . . ?
C42 C44 H44B 109.5 . . ?
H44A C44 H44B 109.5 . . ?
C42 C44 H44C 109.5 . . ?
H44A C44 H44C 109.5 . . ?
H44B C44 H44C 109.5 . . ?
O32 C45 O31 126.0(4) . . ?
O32 C45 C46 115.4(4) . . ?
O31 C45 C46 118.6(4) . . ?
C47 C46 C48 119.9(5) . . ?
C47 C46 C45 117.3(5) . . ?
C48 C46 C45 110.6(4) . . ?
C47 C46 H46 101.7 . . ?
C48 C46 H46 101.7 . . ?
C45 C46 H46 101.7 . . ?
C46 C47 H47A 109.5 . . ?
C46 C47 H47B 109.5 . . ?
H47A C47 H47B 109.5 . . ?
C46 C47 H47C 109.5 . . ?
H47A C47 H47C 109.5 . . ?
H47B C47 H47C 109.5 . . ?
C46 C48 H48A 109.5 . . ?
C46 C48 H48B 109.5 . . ?
H48A C48 H48B 109.5 . . ?
C46 C48 H48C 109.5 . . ?
H48A C48 H48C 109.5 . . ?
H48B C48 H48C 109.5 . . ?
N1 C49 C50 110.0(3) . . ?
N1 C49 H49A 109.7 . . ?
C50 C49 H49A 109.7 . . ?
N1 C49 H49B 109.7 . . ?
C50 C49 H49B 109.7 . . ?
H49A C49 H49B 108.2 . . ?
O33 C50 C49 105.4(3) . . ?
O33 C50 H50A 110.7 . . ?
C49 C50 H50A 110.7 . . ?
O33 C50 H50B 110.7 . . ?
C49 C50 H50B 110.7 . . ?
H50A C50 H50B 108.8 . . ?
N1 C51 C52 113.2(3) . . ?
N1 C51 H51A 108.9 . . ?
C52 C51 H51A 108.9 . . ?
N1 C51 H51B 108.9 . . ?
C52 C51 H51B 108.9 . . ?
H51A C51 H51B 107.8 . . ?
O34 C52 C51 111.9(3) . . ?
O34 C52 H52A 109.2 . . ?
C51 C52 H52A 109.2 . . ?
O34 C52 H52B 109.2 . . ?
C51 C52 H52B 109.2 . . ?
H52A C52 H52B 107.9 . . ?
N1 C53 C54 116.5(3) . . ?
N1 C53 H53A 108.2 . . ?
C54 C53 H53A 108.2 . . ?
N1 C53 H53B 108.2 . . ?
C54 C53 H53B 108.2 . . ?
H53A C53 H53B 107.3 . . ?
C55 C54 C53 111.1(4) . . ?
C55 C54 H54A 109.4 . . ?
C53 C54 H54A 109.4 . . ?
C55 C54 H54B 109.4 . . ?
C53 C54 H54B 109.4 . . ?
H54A C54 H54B 108.0 . . ?
C56 C55 C54 112.3(5) . . ?
C56 C55 H55A 109.2 . . ?
C54 C55 H55A 109.2 . . ?
C56 C55 H55B 109.2 . . ?
C54 C55 H55B 109.2 . . ?
H55A C55 H55B 107.9 . . ?
C55 C56 H56A 109.5 . . ?
C55 C56 H56B 109.5 . . ?
H56A C56 H56B 109.5 . . ?
C55 C56 H56C 109.5 . . ?
H56A C56 H56C 109.5 . . ?
H56B C56 H56C 109.5 . . ?
C58 C57 N2 112.2(3) . . ?
C58 C57 H57A 109.2 . . ?
N2 C57 H57A 109.2 . . ?
C58 C57 H57B 109.2 . . ?
N2 C57 H57B 109.2 . . ?
H57A C57 H57B 107.9 . . ?
O35 C58 C57 106.8(4) . . ?
O35 C58 H58A 110.4 . . ?
C57 C58 H58A 110.4 . . ?
O35 C58 H58B 110.4 . . ?
C57 C58 H58B 110.4 . . ?
H58A C58 H58B 108.6 . . ?
N2 C59 C60 112.5(3) . . ?
N2 C59 H59A 109.1 . . ?
C60 C59 H59A 109.1 . . ?
N2 C59 H59B 109.1 . . ?
C60 C59 H59B 109.1 . . ?
H59A C59 H59B 107.8 . . ?
O36 C60 C59 112.0(3) . . ?
O36 C60 H60A 109.2 . . ?
C59 C60 H60A 109.2 . . ?
O36 C60 H60B 109.2 . . ?
C59 C60 H60B 109.2 . . ?
H60A C60 H60B 107.9 . . ?
N2 C61 C62 115.9(4) . . ?
N2 C61 H61A 108.3 . . ?
C62 C61 H61A 108.3 . . ?
N2 C61 H61B 108.3 . . ?
C62 C61 H61B 108.3 . . ?
H61A C61 H61B 107.4 . . ?
C61 C62 C63 109.9(4) . . ?
C61 C62 H62A 109.7 . . ?
C63 C62 H62A 109.7 . . ?
C61 C62 H62B 109.7 . . ?
C63 C62 H62B 109.7 . . ?
H62A C62 H62B 108.2 . . ?
C64 C63 C62 113.9(6) . . ?
C64 C63 H63A 108.8 . . ?
C62 C63 H63A 108.8 . . ?
C64 C63 H63B 108.8 . . ?
C62 C63 H63B 108.8 . . ?
H63A C63 H63B 107.7 . . ?
C63 C64 H64A 109.5 . . ?
C63 C64 H64B 109.5 . . ?
H64A C64 H64B 109.5 . . ?
C63 C64 H64C 109.5 . . ?
H64A C64 H64C 109.5 . . ?
H64B C64 H64C 109.5 . . ?
N3 C65 C66 112.5(3) . . ?
N3 C65 H65A 109.1 . . ?
C66 C65 H65A 109.1 . . ?
N3 C65 H65B 109.1 . . ?
C66 C65 H65B 109.1 . . ?
H65A C65 H65B 107.8 . . ?
O37 C66 C65 112.0(3) . . ?
O37 C66 H66A 109.2 . . ?
C65 C66 H66A 109.2 . . ?
O37 C66 H66B 109.2 . . ?
C65 C66 H66B 109.2 . . ?
H66A C66 H66B 107.9 . . ?
N3 C67 C68 110.4(3) . . ?
N3 C67 H67A 109.6 . . ?
C68 C67 H67A 109.6 . . ?
N3 C67 H67B 109.6 . . ?
C68 C67 H67B 109.6 . . ?
H67A C67 H67B 108.1 . . ?
O38 C68 C67 105.7(3) . . ?
O38 C68 H68A 110.6 . . ?
C67 C68 H68A 110.6 . . ?
O38 C68 H68B 110.6 . . ?
C67 C68 H68B 110.6 . . ?
H68A C68 H68B 108.7 . . ?
N3 C69 C70 116.5(3) . . ?
N3 C69 H69A 108.2 . . ?
C70 C69 H69A 108.2 . . ?
N3 C69 H69B 108.2 . . ?
C70 C69 H69B 108.2 . . ?
H69A C69 H69B 107.3 . . ?
C71 C70 C69 111.2(4) . . ?
C71 C70 H70A 109.4 . . ?
C69 C70 H70A 109.4 . . ?
C71 C70 H70B 109.4 . . ?
C69 C70 H70B 109.4 . . ?
H70A C70 H70B 108.0 . . ?
C72 C71 C70 113.2(4) . . ?
C72 C71 H71A 108.9 . . ?
C70 C71 H71A 108.9 . . ?
C72 C71 H71B 108.9 . . ?
C70 C71 H71B 108.9 . . ?
H71A C71 H71B 107.8 . . ?
C71 C72 H72A 109.5 . . ?
C71 C72 H72B 109.5 . . ?
H72A C72 H72B 109.5 . . ?
C71 C72 H72C 109.5 . . ?
H72A C72 H72C 109.5 . . ?
H72B C72 H72C 109.5 . . ?
C74 C73 N4 114.5(4) . . ?
C74 C73 H73A 108.6 . . ?
N4 C73 H73A 108.6 . . ?
C74 C73 H73B 108.6 . . ?
N4 C73 H73B 108.6 . . ?
H73A C73 H73B 107.6 . . ?
O39 C74 C73 107.9(4) . . ?
O39 C74 H74A 110.1 . . ?
C73 C74 H74A 110.1 . . ?
O39 C74 H74B 110.1 . . ?
C73 C74 H74B 110.1 . . ?
H74A C74 H74B 108.4 . . ?
C76 C75 N4 110.5(4) . . ?
C76 C75 H75A 109.6 . . ?
N4 C75 H75A 109.6 . . ?
C76 C75 H75B 109.6 . . ?
N4 C75 H75B 109.6 . . ?
H75A C75 H75B 108.1 . . ?
O40 C76 C75 110.1(4) . . ?
O40 C76 H76A 109.6 . . ?
C75 C76 H76A 109.6 . . ?
O40 C76 H76B 109.6 . . ?
C75 C76 H76B 109.6 . . ?
H76A C76 H76B 108.2 . . ?
C78 C77 N4 119.8(6) . . ?
C78 C77 H77A 107.4 . . ?
N4 C77 H77A 107.4 . . ?
C78 C77 H77B 107.4 . . ?
N4 C77 H77B 107.4 . . ?
H77A C77 H77B 106.9 . . ?
C77 C78 C79 107.2(6) . . ?
C77 C78 H78A 110.3 . . ?
C79 C78 H78A 110.3 . . ?
C77 C78 H78B 110.3 . . ?
C79 C78 H78B 110.3 . . ?
H78A C78 H78B 108.5 . . ?
C80 C79 C78 106.8(7) . . ?
C80 C79 H79A 110.4 . . ?
C78 C79 H79A 110.4 . . ?
C80 C79 H79B 110.4 . . ?
C78 C79 H79B 110.4 . . ?
H79A C79 H79B 108.6 . . ?
C79 C80 H80A 109.5 . . ?
C79 C80 H80B 109.5 . . ?
H80A C80 H80B 109.5 . . ?
C79 C80 H80C 109.5 . . ?
H80A C80 H80C 109.5 . . ?
H80B C80 H80C 109.5 . . ?
N5 C81 C82 111.3(3) . . ?
N5 C81 H81A 109.4 . . ?
C82 C81 H81A 109.4 . . ?
N5 C81 H81B 109.4 . . ?
C82 C81 H81B 109.4 . . ?
H81A C81 H81B 108.0 . . ?
O41 C82 C81 112.0(3) . . ?
O41 C82 H82A 109.2 . . ?
C81 C82 H82A 109.2 . . ?
O41 C82 H82B 109.2 . . ?
C81 C82 H82B 109.2 . . ?
H82A C82 H82B 107.9 . . ?
N5 C83 C84 109.5(4) . . ?
N5 C83 H83A 109.8 . . ?
C84 C83 H83A 109.8 . . ?
N5 C83 H83B 109.8 . . ?
C84 C83 H83B 109.8 . . ?
H83A C83 H83B 108.2 . . ?
O42 C84 C83 105.6(3) . . ?
O42 C84 H84A 110.6 . . ?
C83 C84 H84A 110.6 . . ?
O42 C84 H84B 110.6 . . ?
C83 C84 H84B 110.6 . . ?
H84A C84 H84B 108.7 . . ?
N5 C85 C86 117.3(4) . . ?
N5 C85 H85A 108.0 . . ?
C86 C85 H85A 108.0 . . ?
N5 C85 H85B 108.0 . . ?
C86 C85 H85B 108.0 . . ?
H85A C85 H85B 107.2 . . ?
C87 C86 C85 110.8(4) . . ?
C87 C86 H86A 109.5 . . ?
C85 C86 H86A 109.5 . . ?
C87 C86 H86B 109.5 . . ?
C85 C86 H86B 109.5 . . ?
H86A C86 H86B 108.1 . . ?
C88 C87 C86 114.7(5) . . ?
C88 C87 H87A 108.6 . . ?
C86 C87 H87A 108.6 . . ?
C88 C87 H87B 108.6 . . ?
C86 C87 H87B 108.6 . . ?
H87A C87 H87B 107.6 . . ?
C87 C88 H88A 109.5 . . ?
C87 C88 H88B 109.5 . . ?
H88A C88 H88B 109.5 . . ?
C87 C88 H88C 109.5 . . ?
H88A C88 H88C 109.5 . . ?
H88B C88 H88C 109.5 . . ?
N6 C89 C90 112.2(3) . . ?
N6 C89 H89A 109.2 . . ?
C90 C89 H89A 109.2 . . ?
N6 C89 H89B 109.2 . . ?
C90 C89 H89B 109.2 . . ?
H89A C89 H89B 107.9 . . ?
O43 C90 C89 107.1(3) . . ?
O43 C90 H90A 110.3 . . ?
C89 C90 H90A 110.3 . . ?
O43 C90 H90B 110.3 . . ?
C89 C90 H90B 110.3 . . ?
H90A C90 H90B 108.5 . . ?
N6 C91 C92 112.7(3) . . ?
N6 C91 H91A 109.1 . . ?
C92 C91 H91A 109.1 . . ?
N6 C91 H91B 109.1 . . ?
C92 C91 H91B 109.1 . . ?
H91A C91 H91B 107.8 . . ?
O44 C92 C91 111.2(3) . . ?
O44 C92 H92A 109.4 . . ?
C91 C92 H92A 109.4 . . ?
O44 C92 H92B 109.4 . . ?
C91 C92 H92B 109.4 . . ?
H92A C92 H92B 108.0 . . ?
N6 C93 C94 115.0(4) . . ?
N6 C93 H93A 108.5 . . ?
C94 C93 H93A 108.5 . . ?
N6 C93 H93B 108.5 . . ?
C94 C93 H93B 108.5 . . ?
H93A C93 H93B 107.5 . . ?
C95 C94 C93 113.8(4) . . ?
C95 C94 H94A 108.8 . . ?
C93 C94 H94A 108.8 . . ?
C95 C94 H94B 108.8 . . ?
C93 C94 H94B 108.8 . . ?
H94A C94 H94B 107.7 . . ?
C94 C95 C96 113.3(5) . . ?
C94 C95 H95A 108.9 . . ?
C96 C95 H95A 108.9 . . ?
C94 C95 H95B 108.9 . . ?
C96 C95 H95B 108.9 . . ?
H95A C95 H95B 107.7 . . ?
C95 C96 H96A 109.5 . . ?
C95 C96 H96B 109.5 . . ?
H96A C96 H96B 109.5 . . ?
C95 C96 H96C 109.5 . . ?
H96A C96 H96C 109.5 . . ?
H96B C96 H96C 109.5 . . ?
C98 C97 O51 121.5(6) . . ?
C98 C97 C102 121.4(6) . . ?
O51 C97 C102 117.1(6) . . ?
C97 C98 C99 120.5(6) . . ?
C97 C98 H98 119.7 . . ?
C99 C98 H98 119.7 . . ?
C100 C99 C98 119.8(7) . . ?
C100 C99 H99 120.1 . . ?
C98 C99 H99 120.1 . . ?
C99 C100 C101 119.1(7) . . ?
C99 C100 H100 120.4 . . ?
C101 C100 H100 120.4 . . ?
C102 C101 C100 120.1(6) . . ?
C102 C101 H101 119.9 . . ?
C100 C101 H101 119.9 . . ?
C101 C102 C97 119.0(6) . . ?
C101 C102 H102 120.5 . . ?
C97 C102 H102 120.5 . . ?
O52 C103 C108 123.9(6) . . ?
O52 C103 C104 115.2(6) . . ?
C108 C103 C104 121.0(6) . . ?
C105 C104 C103 118.5(7) . . ?
C105 C104 H104 120.8 . . ?
C103 C104 H104 120.8 . . ?
C104 C105 C106 122.0(9) . . ?
C104 C105 H105 119.0 . . ?
C106 C105 H105 119.0 . . ?
C105 C106 C107 119.8(8) . . ?
C105 C106 H106 120.1 . . ?
C107 C106 H106 120.1 . . ?
C106 C107 C108 119.1(8) . . ?
C106 C107 H107 120.4 . . ?
C108 C107 H107 120.4 . . ?
C103 C108 C107 119.6(7) . . ?
C103 C108 H108 120.2 . . ?
C107 C108 H108 120.2 . . ?
O53 C109 C110 118.1(6) . . ?
O53 C109 C114 122.0(6) . . ?
C110 C109 C114 119.9(6) . . ?
C109 C110 C111 120.8(7) . . ?
C109 C110 H110 119.6 . . ?
C111 C110 H110 119.6 . . ?
C110 C111 C112 120.4(8) . . ?
C110 C111 H111 119.8 . . ?
C112 C111 H111 119.8 . . ?
C113 C112 C111 118.3(7) . . ?
C113 C112 H112 120.9 . . ?
C111 C112 H112 120.9 . . ?
C114 C113 C112 122.5(7) . . ?
C114 C113 H113 118.7 . . ?
C112 C113 H113 118.7 . . ?
C113 C114 C109 118.0(7) . . ?
C113 C114 H114 121.0 . . ?
C109 C114 H114 121.0 . . ?
O54 C115 C120 116.9(5) . . ?
O54 C115 C116 123.1(5) . . ?
C120 C115 C116 120.0(5) . . ?
C117 C116 C115 118.5(5) . . ?
C117 C116 H116 120.7 . . ?
C115 C116 H116 120.7 . . ?
C118 C117 C116 121.2(6) . . ?
C118 C117 H117 119.4 . . ?
C116 C117 H117 119.4 . . ?
C117 C118 C119 119.6(6) . . ?
C117 C118 H118 120.2 . . ?
C119 C118 H118 120.2 . . ?
C120 C119 C118 120.5(6) . . ?
C120 C119 H119 119.8 . . ?
C118 C119 H119 119.8 . . ?
C119 C120 C115 120.3(6) . . ?
C119 C120 H120 119.9 . . ?
C115 C120 H120 119.9 . . ?
C53 N1 C51 111.9(3) . . ?
C53 N1 C49 111.5(3) . . ?
C51 N1 C49 112.2(3) . . ?
C53 N1 Ni1 112.1(2) . . ?
C51 N1 Ni1 101.8(2) . . ?
C49 N1 Ni1 106.9(2) . . ?
C57 N2 C61 110.6(3) . . ?
C57 N2 C59 113.7(3) . . ?
C61 N2 C59 110.7(3) . . ?
C57 N2 Ni2 107.9(2) . . ?
C61 N2 Ni2 111.5(3) . . ?
C59 N2 Ni2 102.1(2) . . ?
C65 N3 C69 111.3(3) . . ?
C65 N3 C67 112.5(3) . . ?
C69 N3 C67 111.5(3) . . ?
C65 N3 Ni3 102.2(2) . . ?
C69 N3 Ni3 112.1(2) . . ?
C67 N3 Ni3 106.8(2) . . ?
C77 N4 C73 109.1(4) . . ?
C77 N4 C75 109.8(4) . . ?
C73 N4 C75 107.3(4) . . ?
C77 N4 Ni4 121.3(4) . . ?
C73 N4 Ni4 104.7(3) . . ?
C75 N4 Ni4 103.8(3) . . ?
C85 N5 C81 112.1(3) . . ?
C85 N5 C83 111.0(3) . . ?
C81 N5 C83 111.9(3) . . ?
C85 N5 Ni5 111.7(3) . . ?
C81 N5 Ni5 102.4(2) . . ?
C83 N5 Ni5 107.4(2) . . ?
C93 N6 C89 109.7(3) . . ?
C93 N6 C91 109.7(3) . . ?
C89 N6 C91 113.2(3) . . ?
C93 N6 Ni6 114.3(2) . . ?
C89 N6 Ni6 107.4(2) . . ?
C91 N6 Ni6 102.5(2) . . ?
O46 N7 O47 120.4(5) . . ?
O46 N7 O45 119.4(5) . . ?
O47 N7 O45 120.1(5) . . ?
O49 N8 O48 122.8(7) . . ?
O49 N8 O50 118.3(6) . . ?
O48 N8 O50 118.6(5) . . ?
Ni1 O1 Zr3 130.90(13) . . ?
Ni1 O1 Zr1 113.87(11) . . ?
Zr3 O1 Zr1 103.83(10) . . ?
Ni1 O1 Zr6 96.74(10) . . ?
Zr3 O1 Zr6 103.38(11) . . ?
Zr1 O1 Zr6 104.33(10) . . ?
Ni2 O2 Zr4 130.95(12) . . ?
Ni2 O2 Zr1 97.22(10) . . ?
Zr4 O2 Zr1 105.41(10) . . ?
Ni2 O2 Zr5 112.66(11) . . ?
Zr4 O2 Zr5 103.32(10) . . ?
Zr1 O2 Zr5 103.96(10) . . ?
Zr5 O3 Zr1 111.34(11) . . ?
Zr5 O3 Zr6 112.13(11) . . ?
Zr1 O3 Zr6 112.49(11) . . ?
Ni3 O4 Zr1 131.28(12) . . ?
Ni3 O4 Zr3 113.23(11) . . ?
Zr1 O4 Zr3 104.12(10) . . ?
Ni3 O4 Zr4 96.58(10) . . ?
Zr1 O4 Zr4 103.84(10) . . ?
Zr3 O4 Zr4 103.86(10) . . ?
Zr5 O5 Ni4 129.71(13) . . ?
Zr5 O5 Zr4 104.52(11) . . ?
Ni4 O5 Zr4 113.46(11) . . ?
Zr5 O5 Zr2 105.22(10) . . ?
Ni4 O5 Zr2 96.50(10) . . ?
Zr4 O5 Zr2 103.98(11) . . ?
Ni5 O6 Zr2 129.13(12) . . ?
Ni5 O6 Zr6 113.82(11) . . ?
Zr2 O6 Zr6 104.34(11) . . ?
Ni5 O6 Zr5 96.84(10) . . ?
Zr2 O6 Zr5 105.02(10) . . ?
Zr6 O6 Zr5 104.52(10) . . ?
Zr6 O7 Ni6 132.35(12) . . ?
Zr6 O7 Zr3 104.34(11) . . ?
Ni6 O7 Zr3 96.10(10) . . ?
Zr6 O7 Zr2 103.18(10) . . ?
Ni6 O7 Zr2 112.74(11) . . ?
Zr3 O7 Zr2 104.45(10) . . ?
Zr4 O8 Zr2 111.28(12) . . ?
Zr4 O8 Zr3 113.01(11) . . ?
Zr2 O8 Zr3 111.77(11) . . ?
C1 O9 Zr1 136.2(2) . . ?
C1 O10 Ni1 127.5(3) . . ?
C5 O11 Zr1 133.4(2) . . ?
C5 O12 Ni1 133.5(3) . . ?
C9 O13 Zr2 135.0(3) . . ?
C9 O14 Ni6 133.4(3) . . ?
C13 O15 Zr2 137.3(3) . . ?
C13 O16 Ni6 129.9(3) . . ?
C17 O17 Zr3 136.8(3) . . ?
C17 O18 Ni3 125.2(3) . . ?
C21 O19 Zr3 134.7(3) . . ?
C21 O20 Ni3 131.6(3) . . ?
C25 O21 Zr4 137.5(3) . . ?
C25 O22 Ni4 131.8(3) . . ?
C29 O23 Zr4 140.3(3) . . ?
C29 O24 Ni4 130.5(3) . . ?
C33 O25 Zr5 135.4(3) . . ?
C33 O26 Ni2 135.4(3) . . ?
C37 O27 Zr5 143.5(3) . . ?
C37 O28 Ni2 127.0(3) . . ?
C41 O29 Zr6 134.4(3) . . ?
C41 O30 Ni5 133.1(3) . . ?
C45 O31 Zr6 138.9(3) . . ?
C45 O32 Ni5 130.1(3) . . ?
C50 O33 Ni1 108.4(2) . . ?
C50 O33 H33 125.8 . . ?
Ni1 O33 H33 125.8 . . ?
C52 O34 Ni1 112.0(2) . . ?
C52 O34 Zr6 135.6(2) . . ?
Ni1 O34 Zr6 99.90(10) . . ?
C58 O35 Ni2 108.9(2) . . ?
C58 O35 H35 125.5 . . ?
Ni2 O35 H35 125.5 . . ?
C60 O36 Ni2 113.4(2) . . ?
C60 O36 Zr1 137.7(2) . . ?
Ni2 O36 Zr1 104.34(12) . . ?
C66 O37 Ni3 112.7(2) . . ?
C66 O37 Zr4 135.3(2) . . ?
Ni3 O37 Zr4 100.59(11) . . ?
C68 O38 Ni3 107.8(2) . . ?
C68 O38 H38A 126.1 . . ?
Ni3 O38 H38A 126.1 . . ?
C74 O39 Ni4 117.6(3) . . ?
C74 O39 H39 121.2 . . ?
Ni4 O39 H39 121.2 . . ?
C76 O40 Ni4 108.9(2) . . ?
C76 O40 Zr2 137.9(2) . . ?
Ni4 O40 Zr2 105.41(11) . . ?
C82 O41 Ni5 112.7(2) . . ?
C82 O41 Zr5 135.1(2) . . ?
Ni5 O41 Zr5 102.35(11) . . ?
C84 O42 Ni5 108.0(2) . . ?
C84 O42 H42A 126.0 . . ?
Ni5 O42 H42A 126.0 . . ?
C90 O43 Ni6 109.3(2) . . ?
C90 O43 H43 125.4 . . ?
Ni6 O43 H43 125.4 . . ?
C92 O44 Ni6 114.5(2) . . ?
C92 O44 Zr3 136.0(2) . . ?
Ni6 O44 Zr3 103.09(12) . . ?
C97 O51 H51 109.5 . . ?
C103 O52 H52 109.5 . . ?
C109 O53 H53 109.5 . . ?
C115 O54 H54C 109.5 . . ?

loop_
_geom_bond_atom_site_label_1
_geom_bond_atom_site_label_2
_geom_bond_distance
_geom_bond_site_symmetry_2
_geom_bond_publ_flag
Zr1 O36 2.077(3) . ?
Zr1 O3 2.086(3) . ?
Zr1 O4 2.115(3) . ?
Zr1 O9 2.167(3) . ?
Zr1 O2 2.183(2) . ?
Zr1 O1 2.191(2) . ?
Zr1 O11 2.272(3) . ?
Zr1 Ni2 3.2287(6) . ?
Zr1 Zr3 3.3913(5) . ?
Zr1 Zr4 3.4261(5) . ?
Zr1 Zr5 3.4398(5) . ?
Zr1 Zr6 3.4748(5) . ?
Zr2 O40 2.064(3) . ?
Zr2 O8 2.088(3) . ?
Zr2 O6 2.124(2) . ?
Zr2 O15 2.162(3) . ?
Zr2 O7 2.199(3) . ?
Zr2 O5 2.217(2) . ?
Zr2 O13 2.229(3) . ?
Zr2 Ni4 3.2463(6) . ?
Zr2 Zr6 3.3847(5) . ?
Zr2 Zr4 3.4439(5) . ?
Zr2 Zr5 3.4449(5) . ?
Zr2 Zr3 3.4592(5) . ?
Zr3 O44 2.072(3) . ?
Zr3 O8 2.090(3) . ?
Zr3 O1 2.117(3) . ?
Zr3 O17 2.156(3) . ?
Zr3 O7 2.178(3) . ?
Zr3 O4 2.185(2) . ?
Zr3 O19 2.265(3) . ?
Zr3 Ni6 3.2036(6) . ?
Zr3 Zr6 3.3950(5) . ?
Zr3 Zr4 3.4806(5) . ?
Zr4 O8 2.084(2) . ?
Zr4 O2 2.124(2) . ?
Zr4 O5 2.154(3) . ?
Zr4 O21 2.154(3) . ?
Zr4 O37 2.155(3) . ?
Zr4 O23 2.179(3) . ?
Zr4 O4 2.236(3) . ?
Zr4 Ni3 3.2116(6) . ?
Zr4 Zr5 3.3786(5) . ?
Zr5 O3 2.080(3) . ?
Zr5 O5 2.118(3) . ?
Zr5 O41 2.124(3) . ?
Zr5 O25 2.163(3) . ?
Zr5 O27 2.173(3) . ?
Zr5 O2 2.184(2) . ?
Zr5 O6 2.217(2) . ?
Zr5 Ni5 3.2299(6) . ?
Zr5 Zr6 3.4628(5) . ?
Zr6 O3 2.094(2) . ?
Zr6 O7 2.120(3) . ?
Zr6 O29 2.149(3) . ?
Zr6 O34 2.151(3) . ?
Zr6 O6 2.162(3) . ?
Zr6 O31 2.185(3) . ?
Zr6 O1 2.209(3) . ?
Zr6 Ni1 3.2023(6) . ?
Ni1 O12 2.029(3) . ?
Ni1 O34 2.031(3) . ?
Ni1 O10 2.063(3) . ?
Ni1 O1 2.074(3) . ?
Ni1 O33 2.080(3) . ?
Ni1 N1 2.108(3) . ?
Ni2 O28 1.980(3) . ?
Ni2 O36 2.011(3) . ?
Ni2 O35 2.083(3) . ?
Ni2 O26 2.092(3) . ?
Ni2 O2 2.121(2) . ?
Ni2 N2 2.121(3) . ?
Ni3 O37 2.018(3) . ?
Ni3 O20 2.022(3) . ?
Ni3 O18 2.053(3) . ?
Ni3 O4 2.063(3) . ?
Ni3 O38 2.087(3) . ?
Ni3 N3 2.104(3) . ?
Ni4 O24 1.997(3) . ?
Ni4 O40 2.016(3) . ?
Ni4 O22 2.063(3) . ?
Ni4 O39 2.067(3) . ?
Ni4 O5 2.134(3) . ?
Ni4 N4 2.149(4) . ?
Ni5 O32 1.991(3) . ?
Ni5 O41 2.021(3) . ?
Ni5 O30 2.075(3) . ?
Ni5 O42 2.096(3) . ?
Ni5 N5 2.099(3) . ?
Ni5 O6 2.100(3) . ?
Ni6 O14 1.998(3) . ?
Ni6 O44 2.019(3) . ?
Ni6 O16 2.054(3) . ?
Ni6 O43 2.073(3) . ?
Ni6 O7 2.129(3) . ?
Ni6 N6 2.136(3) . ?
C1 O10 1.242(5) . ?
C1 O9 1.274(5) . ?
C1 C2 1.518(5) . ?
C2 C4 1.504(7) . ?
C2 C3 1.515(7) . ?
C2 H2 1.0000 . ?
C3 H3A 0.9800 . ?
C3 H3B 0.9800 . ?
C3 H3C 0.9800 . ?
C4 H4A 0.9800 . ?
C4 H4B 0.9800 . ?
C4 H4C 0.9800 . ?
C5 O12 1.241(5) . ?
C5 O11 1.279(5) . ?
C5 C6 1.528(6) . ?
C6 C8 1.497(7) . ?
C6 C7 1.508(6) . ?
C6 H6 1.0000 . ?
C7 H7A 0.9800 . ?
C7 H7B 0.9800 . ?
C7 H7C 0.9800 . ?
C8 H8A 0.9800 . ?
C8 H8B 0.9800 . ?
C8 H8C 0.9800 . ?
C9 O14 1.252(5) . ?
C9 O13 1.277(5) . ?
C9 C10 1.514(6) . ?
C10 C11 1.519(6) . ?
C10 C12 1.525(6) . ?
C10 H10 1.0000 . ?
C11 H11A 0.9800 . ?
C11 H11B 0.9800 . ?
C11 H11C 0.9800 . ?
C12 H12A 0.9800 . ?
C12 H12B 0.9800 . ?
C12 H12C 0.9800 . ?
C13 O16 1.239(5) . ?
C13 O15 1.270(5) . ?
C13 C14 1.522(6) . ?
C14 C16 1.509(6) . ?
C14 C15 1.513(7) . ?
C14 H14 1.0000 . ?
C15 H15A 0.9800 . ?
C15 H15B 0.9800 . ?
C15 H15C 0.9800 . ?
C16 H16A 0.9800 . ?
C16 H16B 0.9800 . ?
C16 H16C 0.9800 . ?
C17 O18 1.251(5) . ?
C17 O17 1.263(5) . ?
C17 C18 1.523(6) . ?
C18 C19 1.504(7) . ?
C18 C20 1.571(9) . ?
C18 H18 1.0000 . ?
C19 H19A 0.9800 . ?
C19 H19B 0.9800 . ?
C19 H19C 0.9800 . ?
C20 H20A 0.9800 . ?
C20 H20B 0.9800 . ?
C20 H20C 0.9800 . ?
C21 O20 1.251(5) . ?
C21 O19 1.274(5) . ?
C21 C22 1.525(6) . ?
C22 C23 1.507(7) . ?
C22 C24 1.510(6) . ?
C22 H22 1.0000 . ?
C23 H23A 0.9800 . ?
C23 H23B 0.9800 . ?
C23 H23C 0.9800 . ?
C24 H24A 0.9800 . ?
C24 H24B 0.9800 . ?
C24 H24C 0.9800 . ?
C25 O22 1.231(5) . ?
C25 O21 1.279(5) . ?
C25 C26 1.525(6) . ?
C26 C27 1.499(8) . ?
C26 C28 1.512(7) . ?
C26 H26 1.0000 . ?
C27 H27A 0.9800 . ?
C27 H27B 0.9800 . ?
C27 H27C 0.9800 . ?
C28 H28A 0.9800 . ?
C28 H28B 0.9800 . ?
C28 H28C 0.9800 . ?
C29 O24 1.241(5) . ?
C29 O23 1.275(5) . ?
C29 C30 1.528(5) . ?
C30 C32 1.484(7) . ?
C30 C31 1.486(7) . ?
C30 H30 1.0000 . ?
C31 H31A 0.9800 . ?
C31 H31B 0.9800 . ?
C31 H31C 0.9800 . ?
C32 H32A 0.9800 . ?
C32 H32B 0.9800 . ?
C32 H32C 0.9800 . ?
C33 O26 1.241(5) . ?
C33 O25 1.272(5) . ?
C33 C34 1.521(6) . ?
C34 C36 1.481(7) . ?
C34 C35 1.505(7) . ?
C34 H34 1.0000 . ?
C35 H35A 0.9800 . ?
C35 H35B 0.9800 . ?
C35 H35C 0.9800 . ?
C36 H36A 0.9800 . ?
C36 H36B 0.9800 . ?
C36 H36C 0.9800 . ?
C37 O28 1.247(5) . ?
C37 O27 1.279(5) . ?
C37 C38 1.514(5) . ?
C38 C39 1.512(6) . ?
C38 C40 1.522(6) . ?
C38 H38 1.0000 . ?
C39 H39A 0.9800 . ?
C39 H39B 0.9800 . ?
C39 H39C 0.9800 . ?
C40 H40A 0.9800 . ?
C40 H40B 0.9800 . ?
C40 H40C 0.9800 . ?
C41 O30 1.246(5) . ?
C41 O29 1.263(5) . ?
C41 C42 1.509(6) . ?
C42 C44 1.491(7) . ?
C42 C43 1.502(8) . ?
C42 H42 1.0000 . ?
C43 H43A 0.9800 . ?
C43 H43B 0.9800 . ?
C43 H43C 0.9800 . ?
C44 H44A 0.9800 . ?
C44 H44B 0.9800 . ?
C44 H44C 0.9800 . ?
C45 O32 1.249(5) . ?
C45 O31 1.266(5) . ?
C45 C46 1.517(6) . ?
C46 C47 1.391(8) . ?
C46 C48 1.507(7) . ?
C46 H46 1.0000 . ?
C47 H47A 0.9800 . ?
C47 H47B 0.9800 . ?
C47 H47C 0.9800 . ?
C48 H48A 0.9800 . ?
C48 H48B 0.9800 . ?
C48 H48C 0.9800 . ?
C49 N1 1.489(5) . ?
C49 C50 1.510(6) . ?
C49 H49A 0.9900 . ?
C49 H49B 0.9900 . ?
C50 O33 1.446(5) . ?
C50 H50A 0.9900 . ?
C50 H50B 0.9900 . ?
C51 N1 1.481(5) . ?
C51 C52 1.534(6) . ?
C51 H51A 0.9900 . ?
C51 H51B 0.9900 . ?
C52 O34 1.429(4) . ?
C52 H52A 0.9900 . ?
C52 H52B 0.9900 . ?
C53 N1 1.479(5) . ?
C53 C54 1.527(6) . ?
C53 H53A 0.9900 . ?
C53 H53B 0.9900 . ?
C54 C55 1.516(6) . ?
C54 H54A 0.9900 . ?
C54 H54B 0.9900 . ?
C55 C56 1.509(8) . ?
C55 H55A 0.9900 . ?
C55 H55B 0.9900 . ?
C56 H56A 0.9800 . ?
C56 H56B 0.9800 . ?
C56 H56C 0.9800 . ?
C57 C58 1.484(6) . ?
C57 N2 1.484(5) . ?
C57 H57A 0.9900 . ?
C57 H57B 0.9900 . ?
C58 O35 1.453(5) . ?
C58 H58A 0.9900 . ?
C58 H58B 0.9900 . ?
C59 N2 1.495(5) . ?
C59 C60 1.517(6) . ?
C59 H59A 0.9900 . ?
C59 H59B 0.9900 . ?
C60 O36 1.413(5) . ?
C60 H60A 0.9900 . ?
C60 H60B 0.9900 . ?
C61 N2 1.495(5) . ?
C61 C62 1.520(6) . ?
C61 H61A 0.9900 . ?
C61 H61B 0.9900 . ?
C62 C63 1.560(8) . ?
C62 H62A 0.9900 . ?
C62 H62B 0.9900 . ?
C63 C64 1.457(8) . ?
C63 H63A 0.9900 . ?
C63 H63B 0.9900 . ?
C64 H64A 0.9800 . ?
C64 H64B 0.9800 . ?
C64 H64C 0.9800 . ?
C65 N3 1.486(5) . ?
C65 C66 1.526(6) . ?
C65 H65A 0.9900 . ?
C65 H65B 0.9900 . ?
C66 O37 1.426(5) . ?
C66 H66A 0.9900 . ?
C66 H66B 0.9900 . ?
C67 N3 1.491(5) . ?
C67 C68 1.504(6) . ?
C67 H67A 0.9900 . ?
C67 H67B 0.9900 . ?
C68 O38 1.441(5) . ?
C68 H68A 0.9900 . ?
C68 H68B 0.9900 . ?
C69 N3 1.489(5) . ?
C69 C70 1.523(6) . ?
C69 H69A 0.9900 . ?
C69 H69B 0.9900 . ?
C70 C71 1.513(6) . ?
C70 H70A 0.9900 . ?
C70 H70B 0.9900 . ?
C71 C72 1.508(7) . ?
C71 H71A 0.9900 . ?
C71 H71B 0.9900 . ?
C72 H72A 0.9800 . ?
C72 H72B 0.9800 . ?
C72 H72C 0.9800 . ?
C73 C74 1.465(7) . ?
C73 N4 1.483(6) . ?
C73 H73A 0.9900 . ?
C73 H73B 0.9900 . ?
C74 O39 1.429(5) . ?
C74 H74A 0.9900 . ?
C74 H74B 0.9900 . ?
C75 C76 1.490(7) . ?
C75 N4 1.513(6) . ?
C75 H75A 0.9900 . ?
C75 H75B 0.9900 . ?
C76 O40 1.415(5) . ?
C76 H76A 0.9900 . ?
C76 H76B 0.9900 . ?
C77 C78 1.389(9) . ?
C77 N4 1.454(6) . ?
C77 H77A 0.9900 . ?
C77 H77B 0.9900 . ?
C78 C79 1.616(9) . ?
C78 H78A 0.9900 . ?
C78 H78B 0.9900 . ?
C79 C80 1.462(11) . ?
C79 H79A 0.9900 . ?
C79 H79B 0.9900 . ?
C80 H80A 0.9800 . ?
C80 H80B 0.9800 . ?
C80 H80C 0.9800 . ?
C81 N5 1.486(5) . ?
C81 C82 1.524(6) . ?
C81 H81A 0.9900 . ?
C81 H81B 0.9900 . ?
C82 O41 1.422(5) . ?
C82 H82A 0.9900 . ?
C82 H82B 0.9900 . ?
C83 N5 1.494(5) . ?
C83 C84 1.505(6) . ?
C83 H83A 0.9900 . ?
C83 H83B 0.9900 . ?
C84 O42 1.444(5) . ?
C84 H84A 0.9900 . ?
C84 H84B 0.9900 . ?
C85 N5 1.480(5) . ?
C85 C86 1.520(6) . ?
C85 H85A 0.9900 . ?
C85 H85B 0.9900 . ?
C86 C87 1.508(6) . ?
C86 H86A 0.9900 . ?
C86 H86B 0.9900 . ?
C87 C88 1.490(7) . ?
C87 H87A 0.9900 . ?
C87 H87B 0.9900 . ?
C88 H88A 0.9800 . ?
C88 H88B 0.9800 . ?
C88 H88C 0.9800 . ?
C89 N6 1.493(5) . ?
C89 C90 1.502(6) . ?
C89 H89A 0.9900 . ?
C89 H89B 0.9900 . ?
C90 O43 1.435(5) . ?
C90 H90A 0.9900 . ?
C90 H90B 0.9900 . ?
C91 N6 1.494(5) . ?
C91 C92 1.518(6) . ?
C91 H91A 0.9900 . ?
C91 H91B 0.9900 . ?
C92 O44 1.419(5) . ?
C92 H92A 0.9900 . ?
C92 H92B 0.9900 . ?
C93 N6 1.491(5) . ?
C93 C94 1.525(6) . ?
C93 H93A 0.9900 . ?
C93 H93B 0.9900 . ?
C94 C95 1.496(6) . ?
C94 H94A 0.9900 . ?
C94 H94B 0.9900 . ?
C95 C96 1.522(7) . ?
C95 H95A 0.9900 . ?
C95 H95B 0.9900 . ?
C96 H96A 0.9800 . ?
C96 H96B 0.9800 . ?
C96 H96C 0.9800 . ?
C97 C98 1.339(8) . ?
C97 O51 1.373(7) . ?
C97 C102 1.374(8) . ?
C98 C99 1.387(9) . ?
C98 H98 0.9500 . ?
C99 C100 1.364(9) . ?
C99 H99 0.9500 . ?
C100 C101 1.405(10) . ?
C100 H100 0.9500 . ?
C101 C102 1.374(9) . ?
C101 H101 0.9500 . ?
C102 H102 0.9500 . ?
C103 O52 1.346(7) . ?
C103 C108 1.369(8) . ?
C103 C104 1.370(8) . ?
C104 C105 1.351(11) . ?
C104 H104 0.9500 . ?
C105 C106 1.359(12) . ?
C105 H105 0.9500 . ?
C106 C107 1.371(12) . ?
C106 H106 0.9500 . ?
C107 C108 1.381(10) . ?
C107 H107 0.9500 . ?
C108 H108 0.9500 . ?
C109 O53 1.323(7) . ?
C109 C110 1.371(9) . ?
C109 C114 1.402(9) . ?
C110 C111 1.371(10) . ?
C110 H110 0.9500 . ?
C111 C112 1.383(11) . ?
C111 H111 0.9500 . ?
C112 C113 1.379(10) . ?
C112 H112 0.9500 . ?
C113 C114 1.373(9) . ?
C113 H113 0.9500 . ?
C114 H114 0.9500 . ?
C115 O54 1.352(6) . ?
C115 C120 1.377(8) . ?
C115 C116 1.385(7) . ?
C116 C117 1.380(7) . ?
C116 H116 0.9500 . ?
C117 C118 1.366(8) . ?
C117 H117 0.9500 . ?
C118 C119 1.367(9) . ?
C118 H118 0.9500 . ?
C119 C120 1.363(8) . ?
C119 H119 0.9500 . ?
C120 H120 0.9500 . ?
N7 O46 1.237(5) . ?
N7 O47 1.239(5) . ?
N7 O45 1.242(5) . ?
N8 O49 1.156(6) . ?
N8 O48 1.184(6) . ?
N8 O50 1.310(7) . ?
O33 H33 0.9500 . ?
O35 H35 0.9500 . ?
O38 H38A 0.9500 . ?
O39 H39 0.9500 . ?
O42 H42A 0.9500 . ?
O43 H43 0.9500 . ?
O51 H51 0.8400 . ?
O52 H52 0.8400 . ?
O53 H53 0.8400 . ?
O54 H54C 0.8400 . ?
